data_7246136
loop_
_publ_author_name
'Hou, Ziting'
'Huang, Yanji'
'Ruan, Yushan'
'Xu, Han'
'Tan, Yu'
'Lin, Li-Rong'
'Wu, Zhen-yi'

_publ_section_title
;
 Reversible trans-to-cis photoisomerization and irreversible
 photocyclization reactions of a Co-coordinated stilbene derivative on
 chiral di-\b-diketonate lanthanide complexes
;
_journal_issue 4
_journal_name_full 'RSC Advances'
_journal_page_first 2269
_journal_page_last 2282
_journal_paper_doi 10.1039/D2RA07133A
_journal_volume 13
_journal_year 2023
_chemical_absolute_configuration ad
_chemical_formula_moiety 'C57 H52 F17 N4 O7 Sm, H2 O'
_chemical_formula_sum 'C57 H54 F17 N4 O8 Sm'
_chemical_formula_weight 1396.39
_space_group_crystal_system monoclinic
_space_group_IT_number 5
_space_group_name_Hall 'C 2y'
_space_group_name_H-M_alt 'C 1 2 1'
_atom_sites_solution_hydrogens mixed
_atom_sites_solution_primary dual
_audit_creation_date 2022-07-29
_audit_creation_method
;
Olex2 1.3
(compiled 2020.11.12 svn.r5f609507 for OlexSys, GUI svn.r6408)
;
_audit_update_record
;
2022-09-16 deposited with the CCDC.	2023-01-02 downloaded from the CCDC.
;
_cell_angle_alpha 90
_cell_angle_beta 108.2710(10)
_cell_angle_gamma 90
_cell_formula_units_Z 8
_cell_length_a 29.4870(4)
_cell_length_b 20.0974(3)
_cell_length_c 20.6981(3)
_cell_measurement_reflns_used 18167
_cell_measurement_temperature 100(1)
_cell_measurement_theta_max 74.4340
_cell_measurement_theta_min 2.2430
_cell_volume 11647.5(3)
_computing_cell_refinement 'CrysAlisPro 1.171.40.80a (Rigaku OD, 2020)'
_computing_data_collection 'CrysAlisPro 1.171.40.80a (Rigaku OD, 2020)'
_computing_data_reduction 'CrysAlisPro 1.171.40.80a (Rigaku OD, 2020)'
_computing_molecular_graphics 'Olex2 1.3 (Dolomanov et al., 2009)'
_computing_publication_material 'Olex2 1.3 (Dolomanov et al., 2009)'
_computing_structure_refinement 'SHELXL 2014/7 (Sheldrick, 2015)'
_computing_structure_solution 'SHELXT 2018/2 (Sheldrick, 2018)'
_diffrn_ambient_environment N~2~
_diffrn_ambient_temperature 100(1)
_diffrn_detector 'Hybrid Pixel Array Detector'
_diffrn_detector_area_resol_mean 10.0000
_diffrn_detector_type HyPix
_diffrn_measured_fraction_theta_full 0.994
_diffrn_measured_fraction_theta_max 0.945
_diffrn_measurement_details
;
List of Runs (angles in degrees, time in seconds):

  # Type    Start    End  Width  t~exp~   \w     \q     \k     \f   Frames
#--------------------------------------------------------------------------
  1  \w    -96.00 -14.00   0.50    4.00    --  -43.09 -28.00 -67.00  164
  2  \w    -22.00   3.00   0.50    4.00    --  -43.09  28.00  94.00   50
  3  \w   -170.00 -79.00   0.50   15.00    --  -96.00 -28.00 -67.00  182
  4  \w    126.00 176.00   0.50   15.00    --  109.59  28.00  94.00  100
  5  \w     82.00 107.00   0.50   15.00    --  109.59  28.00  94.00   50
  6  \w    -41.00  35.00   0.50    4.00    --  -43.09  37.00  90.00  152
  7  \w     66.00 124.00   0.50    4.00    --   43.09 178.00 -60.00  116
  8  \w     63.00 110.00   0.50    4.00    --   43.09  28.00  94.00   94
  9  \w     78.00 106.00   0.50    4.00    --   43.09 178.00-120.00   56
 10  \w   -102.00 -48.00   0.50   15.00    --  -96.00  77.00 150.00  108
 11  \w    -70.00 -21.00   0.50   15.00    --  -96.00  61.00-120.00   98
 12  \w    -51.00 -26.00   0.50   15.00    --  -96.00  45.00  90.00   50
 13  \w    -85.00 -31.00   0.50   15.00    --  -96.00 125.00 120.00  108
 14  \w    -57.00 -29.00   0.50   15.00    --  -96.00  61.00 150.00   56
 15  \w    -46.00 -19.00   0.50   15.00    --  -96.00  45.00-120.00   54
 16  \w    -45.00 -19.00   0.50   15.00    --  -96.00  45.00 -90.00   52
 17  \w    -65.00 -21.00   0.50   15.00    --  -96.00  61.00-150.00   88
 18  \w     43.00  70.00   0.50   15.00    --  109.59 -61.00 -60.00   54
 19  \w     63.00 103.00   0.50   15.00    --  109.59 -77.00 150.00   80
 20  \w     41.00  69.00   0.50   15.00    --  109.59 -61.00  60.00   56
 21  \w     37.00 102.00   0.50   15.00    --  109.59 -77.00 -90.00  130
 22  \w     63.00 101.00   0.50   15.00    --  109.59 -94.00 150.00   76
 23  \w     37.00  69.00   0.50   15.00    --  109.59 -61.00 -90.00   64
 24  \w     86.00 156.00   0.50   15.00    --  109.59  45.00  30.00  140
 25  \w     44.00 109.00   0.50   15.00    --  109.59-125.00 150.00  130
;
_diffrn_measurement_device 'four-circle diffractometer'
_diffrn_measurement_device_type 'XtaLAB Synergy, Dualflex, HyPix'
_diffrn_measurement_method '\w scans'
_diffrn_orient_matrix_type 'CrysAlisPro convention (1999,Acta A55,543-557)'
_diffrn_orient_matrix_UB_11 -0.0194626000
_diffrn_orient_matrix_UB_12 0.0634460000
_diffrn_orient_matrix_UB_13 0.0236668000
_diffrn_orient_matrix_UB_21 -0.0046696000
_diffrn_orient_matrix_UB_22 -0.0376654000
_diffrn_orient_matrix_UB_23 0.0623888000
_diffrn_orient_matrix_UB_31 0.0512729000
_diffrn_orient_matrix_UB_32 0.0207458000
_diffrn_orient_matrix_UB_33 0.0411444000
_diffrn_radiation_monochromator mirror
_diffrn_radiation_probe x-ray
_diffrn_radiation_type 'Cu K\a'
_diffrn_radiation_wavelength 1.54184
_diffrn_reflns_av_R_equivalents 0.0410
_diffrn_reflns_av_unetI/netI 0.0490
_diffrn_reflns_Laue_measured_fraction_full 0.994
_diffrn_reflns_Laue_measured_fraction_max 0.945
_diffrn_reflns_limit_h_max 36
_diffrn_reflns_limit_h_min -19
_diffrn_reflns_limit_k_max 24
_diffrn_reflns_limit_k_min -24
_diffrn_reflns_limit_l_max 25
_diffrn_reflns_limit_l_min -25
_diffrn_reflns_number 39113
_diffrn_reflns_point_group_measured_fraction_full 0.841
_diffrn_reflns_point_group_measured_fraction_max 0.781
_diffrn_reflns_theta_full 67.684
_diffrn_reflns_theta_max 75.498
_diffrn_reflns_theta_min 2.248
_diffrn_source 'micro-focus sealed X-ray tube'
_diffrn_source_type 'PhotonJet (Cu) X-ray Source'
_exptl_absorpt_coefficient_mu 8.568
_exptl_absorpt_correction_T_max 1.00000
_exptl_absorpt_correction_T_min 0.76247
_exptl_absorpt_correction_type multi-scan
_exptl_absorpt_process_details
;
CrysAlisPro 1.171.40.80a (Rigaku Oxford Diffraction, 2020)
Empirical absorption correction using spherical harmonics,
 implemented in SCALE3 ABSPACK scaling algorithm.
;
_exptl_crystal_colour yellow
_exptl_crystal_colour_primary yellow
_exptl_crystal_density_diffrn 1.593
_exptl_crystal_description block
_exptl_crystal_F_000 5624
_exptl_crystal_size_max 0.2
_exptl_crystal_size_mid 0.1
_exptl_crystal_size_min 0.05
_refine_diff_density_max 0.770
_refine_diff_density_min -1.277
_refine_diff_density_rms 0.096
_refine_ls_abs_structure_details
;
 Flack x determined using 5424 quotients [(I+)-(I-)]/[(I+)+(I-)]
 (Parsons, Flack and Wagner, Acta Cryst. B69 (2013) 249-259).
;
_refine_ls_abs_structure_Flack -0.013(3)
_refine_ls_extinction_coef 0.000080(12)
_refine_ls_extinction_expression Fc^*^=kFc[1+0.001xFc^2^\l^3^/sin(2\q)]^-1/4^
_refine_ls_extinction_method 'SHELXL-2014/7 (Sheldrick 2014'
_refine_ls_goodness_of_fit_ref 1.083
_refine_ls_hydrogen_treatment constr
_refine_ls_matrix_type full
_refine_ls_number_parameters 1926
_refine_ls_number_reflns 18886
_refine_ls_number_restraints 1909
_refine_ls_restrained_S_all 1.072
_refine_ls_R_factor_all 0.0601
_refine_ls_R_factor_gt 0.0514
_refine_ls_shift/su_max 0.000
_refine_ls_shift/su_mean 0.000
_refine_ls_structure_factor_coef Fsqd
_refine_ls_weighting_details 'w=1/[\s^2^(Fo^2^)+(0.0873P)^2^+15.0481P] where P=(Fo^2^+2Fc^2^)/3'
_refine_ls_weighting_scheme calc
_refine_ls_wR_factor_gt 0.1376
_refine_ls_wR_factor_ref 0.1441
_reflns_Friedel_coverage 0.605
_reflns_Friedel_fraction_full 0.678
_reflns_Friedel_fraction_max 0.607
_reflns_number_gt 16396
_reflns_number_total 18886
_reflns_threshold_expression 'I > 2\s(I)'
_cod_data_source_file d2ra07133a2.cif
_cod_data_source_block sm
_cod_database_code 7246136
_shelx_shelxl_version_number 2018/3
_chemical_oxdiff_formula 'Sm C52 F20 N8 O8'
_shelx_space_group_comment
;
The symmetry employed for this shelxl refinement is uniquely defined
by the following loop, which should always be used as a source of
symmetry information in preference to the above space-group names.
They are only intended as comments.
;
_shelx_estimated_absorpt_t_max 0.674
_shelx_estimated_absorpt_t_min 0.279
_reflns_odcompleteness_completeness 99.54
_reflns_odcompleteness_iscentric 1
_reflns_odcompleteness_theta 66.97
_olex2_refinement_description
;
1. Fixed Uiso
 At 1.2 times of:
  All C(H) groups, All C(H,H) groups, All N(H) groups
 At 1.5 times of:
  All C(H,H,H) groups, All O(H,H) groups
2. Restrained distances
 C62-C63 = C44A-C43A
 1.51 with sigma of 0.01
 C62-C83 = C44A-C45A
 1.51 with sigma of 0.01
 F13A-C45A = F12A-C45A = F14A-C45A = F27-C83 = F39-C83 = F37-C83
 1.35 with sigma of 0.01
 O2-HWB
 2.59 with sigma of 0.01
 HWA-O7
 2.035 with sigma of 0.01
 F14-C45 \\sim F12-C45 \\sim F13-C45
 with sigma of 0.01
 O5A-C46A \\sim O5A-C59
 with sigma of 0.02
 F14A-C44A \\sim F37-C62
 with sigma of 0.04
 O4A-C42A \\sim O4A-C66
 with sigma of 0.02
 F8A-C43A \\sim F32-C63
 with sigma of 0.02
 F10A-C45A \\sim F40-C83
 with sigma of 0.04
 F13A-F12A \\sim F39-F27
 with sigma of 0.04
 C55A-C54A \\sim C60-C67
 with sigma of 0.04
 C46A-C47A \\sim C59-C64
 with sigma of 0.02
 C50A-C48A \\sim C65-C58
 with sigma of 0.04
 C46A-C51A \\sim C59-C93A
 with sigma of 0.02
 C47A-C42A \\sim C64-C66
 with sigma of 0.02
 C42A-C48A \\sim C66-C58
 with sigma of 0.04
 C47A-C48A \\sim C64-C58
 with sigma of 0.02
 F11A-C45A \\sim F19-C83
 with sigma of 0.04
 F9A-C43A \\sim F35-C63
 with sigma of 0.02
 C53A-C50A \\sim C89A-C65
 with sigma of 0.04
 F10A-C44A \\sim F40-C62
 with sigma of 0.02
 C42A-C43A \\sim C66-C63
 with sigma of 0.02
 F10A-F11A \\sim F40-F19
 with sigma of 0.04
 F14A-C45A \\sim F37-C83
 with sigma of 0.02
 F11A-C44A \\sim F19-C62
 with sigma of 0.02
 C43A-C45A \\sim C63-C83
 with sigma of 0.04
 F13A-C45A \\sim F39-C83
 with sigma of 0.02
 C55A-C51A \\sim C60-C93A
 with sigma of 0.04
 C43A-C44A \\sim C63-C62
 with sigma of 0.02
 C51A-C54A \\sim C93A-C67
 with sigma of 0.04
 C52A-C50A \\sim C61-C65
 with sigma of 0.04
 C44A-C45A \\sim C62-C83
 with sigma of 0.02
 C55A-C53A \\sim C60-C89A
 with sigma of 0.02
 F9A-C44A \\sim F35-C62
 with sigma of 0.04
 F10A-C43A \\sim F40-C63
 with sigma of 0.04
 C53A-C51A \\sim C89A-C93A
 with sigma of 0.02
 C42A-C44A \\sim C66-C62
 with sigma of 0.04
 C53A-C48A \\sim C89A-C58
 with sigma of 0.02
 C53A-C54A \\sim C89A-C67
 with sigma of 0.02
 F14A-F13A \\sim F37-F39
 with sigma of 0.04
 F14A-F12A \\sim F37-F27
 with sigma of 0.04
 F11A-C43A \\sim F19-C63
 with sigma of 0.04
 C51A-C52A \\sim C93A-C61
 with sigma of 0.02
 C51A-C50A \\sim C93A-C65
 with sigma of 0.02
 F13A-C44A \\sim F39-C62
 with sigma of 0.04
 F12A-C45A \\sim F27-C83
 with sigma of 0.02
 C50A-C49A \\sim C65-C115
 with sigma of 0.02
 C48A-C49A \\sim C58-C115
 with sigma of 0.02
 O5A-C47A \\sim O5A-C64
 with sigma of 0.04
 C44A-F12A \\sim C62-F27
 with sigma of 0.04
 O5A-C51A \\sim O5A-C93A
 with sigma of 0.04
 O4A-C47A \\sim O4A-C64
 with sigma of 0.04
 O4A-C43A \\sim O4A-C63
 with sigma of 0.04
 C55A-C48A \\sim C60-C58
 with sigma of 0.04
 F8A-F9A \\sim F32-F35
 with sigma of 0.04
 F8A-C42A \\sim F32-C66
 with sigma of 0.04
 C53A-C52A \\sim C89A-C61
 with sigma of 0.04
 F8A-C44A \\sim F32-C62
 with sigma of 0.04
 C53A-C49A \\sim C89A-C115
 with sigma of 0.04
 C51A-C48A \\sim C93A-C58
 with sigma of 0.04
 C46A-C42A \\sim C59-C66
 with sigma of 0.04
 C51A-C49A \\sim C93A-C115
 with sigma of 0.04
 C46A-C53A \\sim C59-C89A
 with sigma of 0.04
 C46A-C52A \\sim C59-C61
 with sigma of 0.04
 C46A-C50A \\sim C59-C65
 with sigma of 0.04
 C48A-C54A \\sim C58-C67
 with sigma of 0.04
 C46A-C48A \\sim C59-C58
 with sigma of 0.04
 C47A-C43A \\sim C64-C63
 with sigma of 0.04
 C47A-C53A \\sim C64-C89A
 with sigma of 0.04
 C47A-C51A \\sim C64-C93A
 with sigma of 0.04
 C47A-C49A \\sim C64-C115
 with sigma of 0.04
 F9A-C42A \\sim F35-C66
 with sigma of 0.04
 F11-C44 \\sim F41-C116
 with sigma of 0.02
 F9-C42 \\sim F43-C73A
 with sigma of 0.04
 F13-C44 \\sim F47-C116
 with sigma of 0.04
 F12-F14 \\sim F23-F29
 with sigma of 0.04
 F14-C44 \\sim F29-C116
 with sigma of 0.04
 C46-C43 \\sim C46-C91A
 with sigma of 0.04
 F9-C43 \\sim F43-C91A
 with sigma of 0.02
 F12-C45 \\sim F23-C68
 with sigma of 0.02
 O4-C42 \\sim O4-C73A
 with sigma of 0.02
 F14-C45 \\sim F29-C68
 with sigma of 0.02
 F12-C44 \\sim F23-C116
 with sigma of 0.04
 C42-C46 \\sim C73A-C46
 with sigma of 0.02
 C42-C43 \\sim C73A-C91A
 with sigma of 0.02
 C43-C44 \\sim C91A-C116
 with sigma of 0.02
 F13-C45 \\sim F47-C68
 with sigma of 0.02
 C44-C45 \\sim C116-C68
 with sigma of 0.02
 F12-F13 \\sim F23-F47
 with sigma of 0.04
 F14-F13 \\sim F29-F47
 with sigma of 0.04
 O4-C43 \\sim O4-C91A
 with sigma of 0.04
 F11-F10 \\sim F41-F45
 with sigma of 0.04
 F11-C43 \\sim F41-C91A
 with sigma of 0.04
 C42-C44 \\sim C73A-C116
 with sigma of 0.04
 F11-C45 \\sim F41-C68
 with sigma of 0.04
 C43-C45 \\sim C91A-C68
 with sigma of 0.04
 F8-F9 \\sim F21-F43
 with sigma of 0.04
 F8-C42 \\sim F21-C73A
 with sigma of 0.04
 F8-C44 \\sim F21-C116
 with sigma of 0.04
 F10-C43 \\sim F45-C91A
 with sigma of 0.04
 F10-C45 \\sim F45-C68
 with sigma of 0.04
 F8-C43 \\sim F21-C91A
 with sigma of 0.02
 F9-C44 \\sim F43-C116
 with sigma of 0.04
 F10-C44 \\sim F45-C116
 with sigma of 0.02
 F17A-C57A \\sim F25-C57A
 with sigma of 0.02
 F4-C30 \\sim F36A-C30
 with sigma of 0.02
 C57A-F16A \\sim C57A-F49
 with sigma of 0.02
 F3-C30 \\sim F30A-C30
 with sigma of 0.02
 F15A-C57A \\sim F30-C57A
 with sigma of 0.02
3. Uiso/Uaniso restraints and constraints
O4A \\sim F8A \\sim C47A \\sim F9A \\sim F10A \\sim C42A \\sim F14A \\sim F11A
\\sim F13A \\sim C43A \\sim C44A \\sim C53A \\sim F12A \\sim C50A \\sim C48A
\\sim C49A \\sim C45A \\sim C58 \\sim C115 \\sim C64 \\sim F32 \\sim F35 \\sim
F40 \\sim C66 \\sim F37 \\sim F19 \\sim F39 \\sim C63 \\sim C62 \\sim F27 \\sim
C83 \\sim O5A \\sim C46A \\sim C55A \\sim C51A \\sim C52A \\sim C54A \\sim C60
\\sim C89A \\sim C93A \\sim C65 \\sim C67 \\sim C59 \\sim C61 \\sim H11: within
2A with sigma of 0.01 and sigma for terminal atoms of 0.02 within 2A
F11 \\sim F8 \\sim F10 \\sim F9 \\sim F12 \\sim F14 \\sim C43 \\sim F13 \\sim
C44 \\sim C45 \\sim F41 \\sim F21 \\sim F43 \\sim F29 \\sim C91A \\sim C116
\\sim C68 \\sim F45 \\sim F23 \\sim F47 \\sim C42 \\sim C73A \\sim O4: within
2A with sigma of 0.01 and sigma for terminal atoms of 0.02 within 2A
F17A \\sim F15A \\sim C57A \\sim F16A \\sim F30 \\sim F49 \\sim F25: within 2A
with sigma of 0.01 and sigma for terminal atoms of 0.02 within 2A
F7 \\sim F3 \\sim F4 \\sim F5 \\sim F6 \\sim C30 \\sim C31 \\sim F30A \\sim
F36A: within 2A with sigma of 0.01 and sigma for terminal atoms of 0.02 within
2A
4. Rigid body (RIGU) restrains
 F8A, C46A, C47A, F10A, F14A, F11A, F13A, C43A, C44A, C55A, C53A, C51A, C52A,
 F12A, C50A, C48A, C54A, C49A, C45A, C60, C89A, C93A, C61, C65, C58, C67, C115,
 C59, C64, F40, F37, C63, C62, F27, C83, O4A, F9A, C42A, F32, F35, C66, F19,
 F39, O5A
 with sigma for 1-2 distances of 0.01 and sigma for 1-3 distances of 0.01
 F11, F8, F10, F9, F12, F14, C43, F13, C44, C45, F41, F21, F43, F29, C91A,
 C116, C68, F45, F23, F47, C42, C73A, O4
 with sigma for 1-2 distances of 0.01 and sigma for 1-3 distances of 0.01
5. Others
 Sof(C60)=Sof(H11D)=Sof(H11E)=Sof(H11F)=Sof(C89A)=Sof(C93A)=Sof(C61)=Sof(H47D)=
 Sof(H47E)=Sof(H47F)=Sof(C65)=Sof(H51C)=Sof(H51D)=Sof(C58)=Sof(H13A)=Sof(C67)=
 Sof(H53D)=Sof(H53E)=Sof(H53F)=Sof(C115)=Sof(H11G)=Sof(H11H)=Sof(C59)=Sof(C64)=
 Sof(F32)=Sof(F35)=Sof(F40)=Sof(C66)=Sof(F37)=Sof(F19)=Sof(F39)=Sof(C63)=
 Sof(C62)=Sof(F27)=Sof(C83)=1-FVAR(1)
 Sof(F8A)=Sof(C46A)=Sof(C47A)=Sof(F9A)=Sof(F10A)=Sof(C42A)=Sof(F14A)=Sof(F11A)=
 Sof(F13A)=Sof(C43A)=Sof(C44A)=Sof(C55A)=Sof(H55D)=Sof(H55E)=Sof(H55F)=
 Sof(C53A)=Sof(C51A)=Sof(C52A)=Sof(H52A)=Sof(H52B)=Sof(H52C)=Sof(F12A)=
 Sof(C50A)=Sof(H50C)=Sof(H50D)=Sof(C48A)=Sof(H48A)=Sof(C54A)=Sof(H54D)=
 Sof(H54E)=Sof(H54F)=Sof(C49A)=Sof(H49C)=Sof(H49D)=Sof(C45A)=FVAR(1)
 Sof(F41)=Sof(F21)=Sof(F43)=Sof(F29)=Sof(C73A)=Sof(C91A)=Sof(C116)=Sof(C68)=
 Sof(F45)=Sof(F23)=Sof(F47)=1-FVAR(2)
 Sof(F11)=Sof(F8)=Sof(F10)=Sof(F9)=Sof(F12)=Sof(F14)=Sof(C42)=Sof(C43)=
 Sof(F13)=Sof(C44)=Sof(C45)=FVAR(2)
 Sof(F30)=Sof(F49)=Sof(F25)=1-FVAR(3)
 Sof(F17A)=Sof(F15A)=Sof(F16A)=FVAR(3)
 Sof(F30A)=Sof(F36A)=1-FVAR(4)
 Sof(F3)=Sof(F4)=FVAR(4)
6.a Free rotating group:
 OWA(HWAA,HWAB), OW(HWA,HWB)
6.b Ternary CH refined with riding coordinates:
 C34A(H34C), C36(H36), C51(H51), C48A(H48A), C58(H13A)
6.c Secondary CH2 refined with riding coordinates:
 C34(H34A,H34B), C21A(H21A,H21B), C16(H16A,H16B), C35A(H35C,H35D), C22(H22A,
 H22B), C22A(H22C,H22D), C49(H49A,H49B), C36A(H36A,H36B), C50(H50A,H50B),
 C50A(H50C,H50D), C35(H35A,H35B), C49A(H49C,H49D), C65(H51C,H51D), C115(H11G,
 H11H)
6.d Aromatic/amide H refined with riding coordinates:
 C13A(H13B), N4(H4), C1(H1), C20(H20), C10(H10), N4A(H4A), C21(H21),
 C17A(H17A), C24A(H24A), C7A(H7A), C11(H11), C8(H8), C14A(H14A), C3A(H3A),
 C5A(H5A), C19A(H19A), C16A(H16C), C25A(H25A), C14(H14), C18A(H18A), C2(H2),
 C25(H25), C18(H18), C27A(H27A), C24(H24), C2A(H2A), C27(H27), C19(H19),
 C11A(H11A), C8A(H8A), C7(H7), C6A(H6A), C3(H3), C5(H5), C6(H6), C26(H26),
 C10A(H10A), C26A(H26A), C1A(H1A), C13(H13)
6.e Idealised Me refined as rotating group:
 C41(H41A,H41B,H41C), C41A(H41D,H41E,H41F), C54(H54A,H54B,H54C), C53(H53A,H53B,
 H53C), C39(H39A,H39B,H39C), C55(H55A,H55B,H55C), C55A(H55D,H55E,H55F),
 C52A(H52A,H52B,H52C), C39A(H39D,H39E,H39F), C40A(H40D,H40E,H40F), C40(H40A,
 H40B,H40C), C54A(H54D,H54E,H54F), C60(H11D,H11E,H11F), C61(H47D,H47E,H47F),
 C67(H53D,H53E,H53F)
;
_olex2_submission_special_instructions 'No special instructions were received'
_oxdiff_exptl_absorpt_empirical_details
;
Empirical correction (ABSPACK) includes:
- Absorption correction using spherical harmonics
- Frame scaling
;
_oxdiff_exptl_absorpt_empirical_full_max 2.241
_oxdiff_exptl_absorpt_empirical_full_min 0.613

loop_
_space_group_symop_operation_xyz
'x, y, z'
'-x, y, -z'
'x+1/2, y+1/2, z'
'-x+1/2, y+1/2, -z'

loop_
_atom_site_label
_atom_site_type_symbol
_atom_site_fract_x
_atom_site_fract_y
_atom_site_fract_z
_atom_site_U_iso_or_equiv
_atom_site_adp_type
_atom_site_occupancy
_atom_site_site_symmetry_order
_atom_site_calc_flag
_atom_site_refinement_flags_posn
_atom_site_refinement_flags_adp
_atom_site_refinement_flags_occupancy
_atom_site_disorder_assembly
_atom_site_disorder_group
Sm Sm 0.24830(2) 0.63592(2) -0.04107(2) 0.03707(14) Uani 1 1 d . . . . .
Sm2 Sm 0.24741(2) 0.86259(2) 0.45013(2) 0.04310(16) Uani 1 1 d . . . . .
O6 O 0.2701(3) 0.5550(4) -0.1086(3) 0.0518(17) Uani 1 1 d . . . . .
F2A F 0.1658(2) 1.0702(3) 0.5721(3) 0.0537(13) Uani 1 1 d . . . . .
F2 F 0.2448(2) 0.4755(3) 0.1311(3) 0.0562(14) Uani 1 1 d . . . . .
N1A N 0.2751(3) 0.7994(5) 0.5671(4) 0.0473(19) Uani 1 1 d . . . . .
O2 O 0.2280(2) 0.5576(3) 0.0313(3) 0.0411(14) Uani 1 1 d D . . . .
N2A N 0.2391(3) 0.7254(5) 0.4474(4) 0.051(2) Uani 1 1 d . . . . .
O1A O 0.1763(2) 0.8142(4) 0.4679(3) 0.0483(16) Uani 1 1 d . . . . .
O5A O 0.3172(2) 0.9149(4) 0.5288(3) 0.0515(16) Uani 1 1 d D U . . .
F1A F 0.23282(19) 1.0199(4) 0.6209(2) 0.0554(14) Uani 1 1 d . . . . .
O3 O 0.1735(2) 0.5795(4) -0.1063(3) 0.0431(14) Uani 1 1 d . . . . .
O4 O 0.3161(2) 0.6902(4) -0.0574(3) 0.0487(15) Uani 1 1 d D U . . .
F16 F 0.2978(3) 0.5996(4) -0.2089(4) 0.089(2) Uani 1 1 d . . . . .
F3A F 0.1900(3) 0.9125(4) 0.6451(4) 0.080(2) Uani 1 1 d . . . . .
F1 F 0.1767(2) 0.4276(3) 0.0922(3) 0.0582(14) Uani 1 1 d . . . . .
F11 F 0.4392(6) 0.6760(10) -0.0834(11) 0.073(5) Uani 0.626(9) 1 d D U P A 1
OWA O 0.2883(3) 1.0654(5) 0.5131(4) 0.069(2) Uani 1 1 d G . . . .
HWAA H 0.2849 1.0515 0.4730 0.103 Uiso 1 1 d G U . . .
HWAB H 0.2914 1.0302 0.5368 0.103 Uiso 1 1 d G U . . .
F7 F 0.1693(4) 0.5392(5) 0.2553(4) 0.097(3) Uani 1 1 d . U . . .
O3A O 0.1758(2) 0.9209(4) 0.3786(3) 0.0522(17) Uani 1 1 d . . . . .
F4A F 0.1194(2) 0.9480(4) 0.5833(3) 0.077(2) Uani 1 1 d . . . . .
C13A C 0.1050(3) 0.7810(6) 0.5238(4) 0.050(2) Uani 1 1 d . . . . .
H13B H 0.1107 0.8265 0.5169 0.060 Uiso 1 1 calc R U . . .
O7A O 0.3115(4) 1.0391(6) 0.3981(5) 0.094(3) Uani 1 1 d . . . . .
O1 O 0.1778(2) 0.6855(3) -0.0204(3) 0.0443(14) Uani 1 1 d . . . . .
N4 N 0.1937(3) 0.7917(5) -0.0379(4) 0.0469(18) Uani 1 1 d . . . . .
H4 H 0.1831 0.8329 -0.0450 0.056 Uiso 1 1 calc R U . . .
O4A O 0.3169(2) 0.8112(4) 0.4353(3) 0.0537(16) Uani 1 1 d D U . . .
F6A F 0.1199(3) 1.0409(5) 0.6683(4) 0.102(3) Uani 1 1 d . . . . .
C20A C 0.2802(3) 0.7333(6) 0.5701(5) 0.050(2) Uani 1 1 d . . . . .
C15A C 0.1686(3) 0.7544(6) 0.4741(4) 0.050(3) Uani 1 1 d . . . . .
F8A F 0.4262(5) 0.8295(7) 0.4030(7) 0.067(3) Uani 0.668(7) 1 d D U P B 1
C34 C 0.0617(4) 0.5640(7) -0.1022(6) 0.062(3) Uani 1 1 d . . . . .
H34A H 0.0718 0.6110 -0.0941 0.074 Uiso 1 1 calc R U . . .
H34B H 0.0284 0.5626 -0.1331 0.074 Uiso 1 1 calc R U . . .
O5 O 0.3203(2) 0.5827(4) 0.0357(3) 0.0440(14) Uani 1 1 d . . . . .
O2A O 0.2233(2) 0.9402(4) 0.5186(3) 0.0464(15) Uani 1 1 d . . . . .
F15 F 0.3080(4) 0.5002(5) -0.2337(4) 0.104(3) Uani 1 1 d . . . . .
C1 C -0.0862(3) 0.8158(6) 0.2557(5) 0.049(2) Uani 1 1 d . . . . .
H1 H -0.1051 0.8238 0.2846 0.059 Uiso 1 1 calc R U . . .
C23A C 0.2172(4) 0.7397(6) 0.3220(5) 0.050(2) Uani 1 1 d . . . . .
F8 F 0.3585(4) 0.8011(7) -0.0740(8) 0.071(3) Uani 0.626(9) 1 d D U P A 1
C4 C -0.0314(3) 0.7926(6) 0.1697(4) 0.047(2) Uani 1 1 d . . . . .
F5A F 0.1922(3) 1.0332(5) 0.7219(4) 0.100(3) Uani 1 1 d . . . . .
N1 N 0.2155(3) 0.6926(4) -0.1608(4) 0.0447(18) Uani 1 1 d . . . . .
C34A C 0.1036(3) 1.0322(6) 0.4395(5) 0.051(2) Uani 1 1 d . . . . .
H34C H 0.0925 1.0432 0.4792 0.062 Uiso 1 1 calc R U . . .
C20 C 0.1848(4) 0.6762(6) -0.2806(4) 0.053(2) Uani 1 1 d . . . . .
H20 H 0.1740 0.6468 -0.3182 0.064 Uiso 1 1 calc R U . . .
OW O 0.2934(4) 0.4316(4) 0.0145(4) 0.071(2) Uani 1 1 d G . . . .
HWA H 0.2827 0.4434 -0.0280 0.107 Uiso 1 1 d DG U . . .
HWB H 0.2922 0.4677 0.0370 0.107 Uiso 1 1 d DG U . . .
C10 C 0.0851(4) 0.8459(6) 0.0507(5) 0.053(2) Uani 1 1 d . . . . .
H10 H 0.0793 0.8910 0.0595 0.064 Uiso 1 1 calc R U . . .
C29A C 0.1867(3) 1.0087(5) 0.5804(4) 0.046(2) Uani 1 1 d . . . . .
N3A N 0.2169(3) 0.8054(5) 0.3310(4) 0.051(2) Uani 1 1 d . . . . .
F3 F 0.1391(4) 0.5591(6) 0.1170(4) 0.076(3) Uani 0.776(14) 1 d D U P C 1
C46A C 0.3611(4) 0.9115(9) 0.5387(7) 0.049(3) Uani 0.668(7) 1 d D U P B 1
F17 F 0.3626(3) 0.5510(6) -0.1578(4) 0.097(3) Uani 1 1 d . . . . .
N4A N 0.1953(3) 0.7063(5) 0.4574(4) 0.051(2) Uani 1 1 d . . . . .
H4A H 0.1858 0.6646 0.4529 0.061 Uiso 1 1 calc R U . . .
F10 F 0.3724(6) 0.7018(9) -0.1563(8) 0.079(4) Uani 0.626(9) 1 d D U P A 1
N2 N 0.2384(3) 0.7731(4) -0.0456(3) 0.0428(17) Uani 1 1 d . . . . .
C21 C 0.1979(3) 0.6523(5) -0.2156(4) 0.047(2) Uani 1 1 d . . . . .
H21 H 0.1946 0.6061 -0.2086 0.056 Uiso 1 1 calc R U . . .
C17A C 0.2926(4) 0.8005(7) 0.6878(5) 0.061(3) Uani 1 1 d . . . . .
H17A H 0.2982 0.8255 0.7285 0.073 Uiso 1 1 calc R U . . .
C12 C 0.1280(3) 0.7653(5) 0.0055(4) 0.045(2) Uani 1 1 d . . . . .
C28A C 0.1865(3) 0.9774(5) 0.5138(4) 0.045(2) Uani 1 1 d . . . . .
C24A C 0.1993(4) 0.7106(7) 0.2582(5) 0.060(3) Uani 1 1 d . . . . .
H24A H 0.1994 0.6636 0.2537 0.072 Uiso 1 1 calc R U . . .
C56A C 0.2982(5) 0.9854(7) 0.3721(5) 0.065(3) Uani 1 1 d . . . . .
C47A C 0.3860(4) 0.8742(9) 0.5020(6) 0.050(3) Uani 0.668(7) 1 d D U P B 1
F4 F 0.2143(3) 0.5789(4) 0.1737(4) 0.065(3) Uani 0.776(14) 1 d D U P C 1
C7A C 0.0002(3) 0.7152(6) 0.6228(5) 0.053(2) Uani 1 1 d . . . . .
H7A H -0.0026 0.7596 0.6065 0.064 Uiso 1 1 calc R U . . .
F9A F 0.3605(3) 0.7754(6) 0.3513(5) 0.064(2) Uani 0.668(7) 1 d D U P B 1
C21A C 0.2779(4) 0.6982(6) 0.5054(5) 0.054(3) Uani 1 1 d . . . . .
H21A H 0.3088 0.7033 0.4964 0.065 Uiso 1 1 calc R U . . .
H21B H 0.2725 0.6501 0.5102 0.065 Uiso 1 1 calc R U . . .
C11 C 0.1192(4) 0.8317(6) 0.0193(5) 0.054(2) Uani 1 1 d . . . . .
H11 H 0.1365 0.8668 0.0071 0.065 Uiso 1 1 calc R U . . .
C41 C 0.1274(4) 0.4040(6) -0.1203(6) 0.069(3) Uani 1 1 d . . . . .
H41A H 0.1278 0.3632 -0.0943 0.104 Uiso 1 1 calc R U . . .
H41B H 0.1592 0.4242 -0.1060 0.104 Uiso 1 1 calc R U . . .
H41C H 0.1182 0.3934 -0.1689 0.104 Uiso 1 1 calc R U . . .
C8 C 0.0260(4) 0.8164(6) 0.1068(5) 0.057(3) Uani 1 1 d . . . . .
H8 H 0.0241 0.8622 0.1168 0.069 Uiso 1 1 calc R U . . .
C9A C 0.0624(4) 0.6971(6) 0.5675(5) 0.053(2) Uani 1 1 d . . . . .
C57 C 0.3169(4) 0.5409(6) -0.1822(5) 0.059(3) Uani 1 1 d . . . . .
F9 F 0.4249(5) 0.7710(7) 0.0034(7) 0.072(3) Uani 0.626(9) 1 d D U P A 1
F10A F 0.4456(5) 0.7416(7) 0.5090(6) 0.087(3) Uani 0.668(7) 1 d D U P B 1
F12 F 0.4044(6) 0.8259(10) -0.1682(10) 0.104(5) Uani 0.626(9) 1 d D U P A 1
C42A C 0.3616(5) 0.8234(11) 0.4591(7) 0.058(3) Uani 0.668(7) 1 d D U P B 1
C14A C 0.0717(4) 0.7629(6) 0.5556(5) 0.052(2) Uani 1 1 d . . . . .
H14A H 0.0547 0.7970 0.5699 0.062 Uiso 1 1 calc R U . . .
C33A C 0.1483(3) 0.9880(5) 0.4560(4) 0.046(2) Uani 1 1 d . . . . .
C12A C 0.1300(3) 0.7310(6) 0.5021(4) 0.049(2) Uani 1 1 d . . . . .
C3A C -0.0250(4) 0.6364(8) 0.6996(6) 0.067(3) Uani 1 1 d . . . . .
H3A H -0.0034 0.6037 0.6936 0.081 Uiso 1 1 calc R U . . .
C37A C 0.1026(4) 0.9862(6) 0.3388(5) 0.053(2) Uani 1 1 d . . . . .
N3 N 0.2773(3) 0.7008(5) 0.0759(4) 0.049(2) Uani 1 1 d . . . . .
C16 C 0.2419(3) 0.8004(5) -0.1098(5) 0.045(2) Uani 1 1 d . . . . .
H16A H 0.2761 0.8060 -0.1057 0.054 Uiso 1 1 calc R U . . .
H16B H 0.2270 0.8451 -0.1172 0.054 Uiso 1 1 calc R U . . .
C32A C 0.1470(3) 0.9597(5) 0.3921(4) 0.046(2) Uani 1 1 d . . . . .
C37 C 0.1508(3) 0.5132(5) -0.0231(4) 0.046(2) Uani 1 1 d . . . . .
C5A C -0.0623(3) 0.7431(6) 0.6743(5) 0.052(2) Uani 1 1 d . . . . .
H5A H -0.0666 0.7840 0.6500 0.063 Uiso 1 1 calc R U . . .
C23 C 0.2791(4) 0.7688(6) 0.0784(5) 0.050(2) Uani 1 1 d . . . . .
C19A C 0.2899(4) 0.6978(7) 0.6315(5) 0.061(3) Uani 1 1 d . . . . .
H19A H 0.2918 0.6506 0.6320 0.073 Uiso 1 1 calc R U . . .
C16A C 0.2808(3) 0.8328(7) 0.6262(4) 0.053(3) Uani 1 1 d . . . . .
H16C H 0.2765 0.8797 0.6249 0.064 Uiso 1 1 calc R U . . .
F7A F 0.1438(4) 0.9535(4) 0.7244(4) 0.103(3) Uani 1 1 d . . . . .
C35A C 0.1141(4) 1.0920(6) 0.4010(5) 0.057(2) Uani 1 1 d . . . . .
H35C H 0.1452 1.1126 0.4258 0.069 Uiso 1 1 calc R U . . .
H35D H 0.0887 1.1261 0.3930 0.069 Uiso 1 1 calc R U . . .
C25A C 0.1813(4) 0.7504(7) 0.2013(5) 0.062(3) Uani 1 1 d . . . . .
H25A H 0.1685 0.7313 0.1573 0.074 Uiso 1 1 calc R U . . .
C31A C 0.1570(4) 0.9983(7) 0.6868(5) 0.060(3) Uani 1 1 d . . . . .
C41A C 0.0878(4) 0.9468(6) 0.2733(5) 0.065(3) Uani 1 1 d . . . . .
H41D H 0.1142 0.9458 0.2540 0.098 Uiso 1 1 calc R U . . .
H41E H 0.0598 0.9678 0.2409 0.098 Uiso 1 1 calc R U . . .
H41F H 0.0797 0.9013 0.2826 0.098 Uiso 1 1 calc R U . . .
C22 C 0.2765(3) 0.8027(6) 0.0128(5) 0.051(2) Uani 1 1 d . . . . .
H22A H 0.2699 0.8506 0.0163 0.061 Uiso 1 1 calc R U . . .
H22B H 0.3077 0.7986 0.0046 0.061 Uiso 1 1 calc R U . . .
C14 C 0.0665(4) 0.7310(7) 0.0529(5) 0.057(3) Uani 1 1 d . . . . .
H14 H 0.0474 0.6965 0.0623 0.068 Uiso 1 1 calc R U . . .
F14A F 0.4718(6) 0.7067(10) 0.3869(9) 0.122(4) Uani 0.668(7) 1 d D U P B 1
F11A F 0.3797(4) 0.6892(6) 0.4586(6) 0.078(3) Uani 0.668(7) 1 d D U P B 1
C22A C 0.2421(4) 0.6979(6) 0.3827(5) 0.056(3) Uani 1 1 d . . . . .
H22C H 0.2278 0.6528 0.3762 0.067 Uiso 1 1 calc R U . . .
H22D H 0.2761 0.6935 0.3857 0.067 Uiso 1 1 calc R U . . .
C18A C 0.2964(4) 0.7330(7) 0.6908(5) 0.067(3) Uani 1 1 d . . . . .
H18A H 0.3034 0.7105 0.7332 0.080 Uiso 1 1 calc R U . . .
C2 C -0.0557(4) 0.8630(7) 0.2475(6) 0.067(3) Uani 1 1 d . . . . .
H2 H -0.0530 0.9041 0.2711 0.081 Uiso 1 1 calc R U . . .
F17A F 0.3082(8) 1.0033(10) 0.2638(10) 0.086(5) Uani 0.598(16) 1 d D U P D 1
C54 C 0.4920(4) 0.5472(9) 0.1341(6) 0.084(5) Uani 1 1 d . . . . .
H54A H 0.4987 0.5761 0.1741 0.126 Uiso 1 1 calc R U . . .
H54B H 0.5176 0.5520 0.1134 0.126 Uiso 1 1 calc R U . . .
H54C H 0.4904 0.5008 0.1478 0.126 Uiso 1 1 calc R U . . .
O6A O 0.2715(3) 0.9427(4) 0.3853(3) 0.0549(17) Uani 1 1 d . . . . .
C53 C 0.4352(4) 0.5219(9) 0.0210(6) 0.075(4) Uani 1 1 d . . . . .
H53A H 0.4377 0.4753 0.0359 0.113 Uiso 1 1 calc R U . . .
H53B H 0.4590 0.5308 -0.0020 0.113 Uiso 1 1 calc R U . . .
H53C H 0.4032 0.5302 -0.0105 0.113 Uiso 1 1 calc R U . . .
C36 C 0.1044(4) 0.4748(6) -0.0322(5) 0.060(3) Uani 1 1 d . . . . .
H36 H 0.1065 0.4381 0.0013 0.072 Uiso 1 1 calc R U . . .
C25 C 0.2932(4) 0.7661(8) 0.1992(5) 0.068(3) Uani 1 1 d . . . . .
H25 H 0.2984 0.7887 0.2413 0.082 Uiso 1 1 calc R U . . .
F13A F 0.4051(5) 0.6743(9) 0.3293(8) 0.117(4) Uani 0.668(7) 1 d D U P B 1
C18 C 0.2038(4) 0.7852(6) -0.2353(5) 0.051(2) Uani 1 1 d . . . . .
H18 H 0.2048 0.8320 -0.2411 0.061 Uiso 1 1 calc R U . . .
C27A C 0.2006(4) 0.8434(6) 0.2753(5) 0.053(2) Uani 1 1 d . . . . .
H27A H 0.2015 0.8903 0.2809 0.063 Uiso 1 1 calc R U . . .
C56 C 0.2971(4) 0.5156(6) -0.1263(5) 0.056(3) Uani 1 1 d . . . . .
F5 F 0.1397(4) 0.4555(6) 0.1951(4) 0.112(3) Uani 1 1 d . U . . .
C30A C 0.1631(4) 0.9670(5) 0.6230(5) 0.048(2) Uani 1 1 d . . . . .
C51 C 0.4391(4) 0.6408(8) 0.0651(6) 0.076(3) Uani 1 1 d . . . . .
H51 H 0.4618 0.6577 0.0416 0.091 Uiso 1 1 calc R U . . .
C24 C 0.2848(4) 0.8011(7) 0.1381(6) 0.063(3) Uani 1 1 d . . . . .
H24 H 0.2832 0.8483 0.1383 0.075 Uiso 1 1 calc R U . . .
F6 F 0.2118(4) 0.4556(5) 0.2411(4) 0.100(3) Uani 1 1 d . U . . .
C2A C -0.0525(4) 0.6237(7) 0.7439(6) 0.065(3) Uani 1 1 d . . . . .
H2A H -0.0491 0.5828 0.7680 0.078 Uiso 1 1 calc R U . . .
C27 C 0.2844(3) 0.6661(6) 0.1348(4) 0.049(2) Uani 1 1 d . . . . .
H27 H 0.2830 0.6189 0.1335 0.058 Uiso 1 1 calc R U . . .
C39 C 0.0872(4) 0.5353(6) -0.2087(5) 0.060(3) Uani 1 1 d . . . . .
H39A H 0.0896 0.5828 -0.2176 0.090 Uiso 1 1 calc R U . . .
H39B H 0.0552 0.5192 -0.2344 0.090 Uiso 1 1 calc R U . . .
H39C H 0.1112 0.5106 -0.2228 0.090 Uiso 1 1 calc R U . . .
C29 C 0.1985(4) 0.4876(5) 0.0982(5) 0.047(2) Uani 1 1 d . . . . .
C33 C 0.0957(3) 0.5247(6) -0.1337(5) 0.053(2) Uani 1 1 d . . . . .
C52 C 0.4442(3) 0.5671(7) 0.0822(5) 0.062(3) Uani 1 1 d . . . . .
C19 C 0.1876(4) 0.7443(6) -0.2909(4) 0.055(3) Uani 1 1 d . . . . .
H19 H 0.1785 0.7621 -0.3356 0.066 Uiso 1 1 calc R U . . .
C11A C 0.1214(4) 0.6643(7) 0.5139(6) 0.065(3) Uani 1 1 d . . . . .
H11A H 0.1381 0.6301 0.4993 0.078 Uiso 1 1 calc R U . . .
C38A C 0.0682(3) 0.9899(5) 0.3827(5) 0.051(2) Uani 1 1 d . . . . .
C43A C 0.3885(6) 0.7849(9) 0.4198(9) 0.072(3) Uani 0.668(7) 1 d D U P B 1
C8A C 0.0309(4) 0.6765(6) 0.6049(5) 0.057(2) Uani 1 1 d . . . . .
H8A H 0.0322 0.6311 0.6181 0.068 Uiso 1 1 calc R U . . .
C49 C 0.4163(5) 0.6244(12) 0.1643(6) 0.108(6) Uani 1 1 d . . . . .
H49A H 0.4367 0.6079 0.2091 0.130 Uiso 1 1 calc R U . . .
H49B H 0.3878 0.6462 0.1701 0.130 Uiso 1 1 calc R U . . .
F14 F 0.4712(6) 0.7962(12) -0.0886(9) 0.122(5) Uani 0.626(9) 1 d D U P A 1
C55 C 0.3883(5) 0.5041(10) 0.1403(7) 0.098(6) Uani 1 1 d . . . . .
H55A H 0.3786 0.4705 0.1042 0.147 Uiso 1 1 calc R U . . .
H55B H 0.3617 0.5130 0.1580 0.147 Uiso 1 1 calc R U . . .
H55C H 0.4158 0.4875 0.1772 0.147 Uiso 1 1 calc R U . . .
F15A F 0.3660(5) 0.9540(12) 0.3374(8) 0.095(4) Uani 0.598(16) 1 d D U P D 1
C7 C -0.0014(4) 0.7754(6) 0.1269(5) 0.054(2) Uani 1 1 d . . . . .
H7 H -0.0021 0.7304 0.1126 0.065 Uiso 1 1 calc R U . . .
C6A C -0.0883(4) 0.7315(7) 0.7174(6) 0.061(3) Uani 1 1 d . . . . .
H6A H -0.1094 0.7647 0.7240 0.074 Uiso 1 1 calc R U . . .
C9 C 0.0598(4) 0.7972(6) 0.0695(5) 0.053(2) Uani 1 1 d . . . . .
O7 O 0.3086(4) 0.4588(5) -0.1069(5) 0.086(3) Uani 1 1 d D . . . .
C42 C 0.3616(5) 0.6942(8) -0.0231(8) 0.050(3) Uani 0.626(9) 1 d D U P A 1
C3 C -0.0282(4) 0.8517(7) 0.2045(7) 0.071(3) Uani 1 1 d . . . . .
H3 H -0.0070 0.8852 0.1992 0.085 Uiso 1 1 calc R U . . .
C5 C -0.0621(4) 0.7445(7) 0.1800(6) 0.067(3) Uani 1 1 d . . . . .
H5 H -0.0643 0.7026 0.1579 0.080 Uiso 1 1 calc R U . . .
C28 C 0.1916(3) 0.5212(5) 0.0305(4) 0.045(2) Uani 1 1 d . . . . .
C46 C 0.3865(3) 0.6466(7) 0.0231(5) 0.061(3) Uani 1 1 d D . . . .
C6 C -0.0895(4) 0.7568(7) 0.2221(6) 0.064(3) Uani 1 1 d . . . . .
H6 H -0.1109 0.7236 0.2277 0.077 Uiso 1 1 calc R U . . .
C48 C 0.4018(4) 0.5668(8) 0.1122(5) 0.066(3) Uani 1 1 d . . . . .
C32 C 0.1450(3) 0.5440(6) -0.0884(5) 0.050(2) Uani 1 1 d . . . . .
C30 C 0.1806(5) 0.5293(7) 0.1488(5) 0.068(3) Uani 1 1 d D U . . .
C44A C 0.4174(8) 0.7247(9) 0.4473(10) 0.079(3) Uani 0.668(7) 1 d D U P B 1
C15 C 0.1685(3) 0.7442(5) -0.0195(4) 0.0417(19) Uani 1 1 d . . . . .
C36A C 0.1152(4) 1.0598(5) 0.3331(5) 0.054(2) Uani 1 1 d . . . . .
H36A H 0.0915 1.0811 0.2937 0.065 Uiso 1 1 calc R U . . .
H36B H 0.1473 1.0641 0.3278 0.065 Uiso 1 1 calc R U . . .
C47 C 0.3633(4) 0.5978(6) 0.0528(4) 0.051(2) Uani 1 1 d . . . . .
C17 C 0.2186(3) 0.7578(6) -0.1707(5) 0.045(2) Uani 1 1 d . . . . .
C4A C -0.0298(3) 0.6969(6) 0.6649(5) 0.050(2) Uani 1 1 d . . . . .
C55A C 0.4342(7) 0.8401(12) 0.6421(9) 0.071(5) Uani 0.668(7) 1 d D U P B 1
H55D H 0.4363 0.8492 0.6895 0.107 Uiso 0.668(7) 1 calc R U P B 1
H55E H 0.4589 0.8080 0.6409 0.107 Uiso 0.668(7) 1 calc R U P B 1
H55F H 0.4027 0.8216 0.6180 0.107 Uiso 0.668(7) 1 calc R U P B 1
C53A C 0.4414(5) 0.9042(12) 0.6079(7) 0.060(3) Uani 0.668(7) 1 d D U P B 1
C26 C 0.2935(4) 0.6988(7) 0.1962(5) 0.059(3) Uani 1 1 d . . . . .
H26 H 0.3001 0.6737 0.2370 0.071 Uiso 1 1 calc R U . . .
C43 C 0.3880(5) 0.7491(8) -0.0511(8) 0.053(3) Uani 0.626(9) 1 d D U P A 1
C10A C 0.0889(4) 0.6481(7) 0.5463(6) 0.066(3) Uani 1 1 d . . . . .
H10A H 0.0841 0.6026 0.5548 0.079 Uiso 1 1 calc R U . . .
C51A C 0.3985(5) 0.9522(10) 0.5923(7) 0.054(3) Uani 0.668(7) 1 d D U P B 1
C52A C 0.3822(9) 0.9789(12) 0.6492(10) 0.062(5) Uani 0.668(7) 1 d D U P B 1
H52A H 0.3552 1.0092 0.6306 0.093 Uiso 0.668(7) 1 calc R U P B 1
H52B H 0.4085 1.0031 0.6816 0.093 Uiso 0.668(7) 1 calc R U P B 1
H52C H 0.3723 0.9419 0.6726 0.093 Uiso 0.668(7) 1 calc R U P B 1
C39A C 0.0217(4) 1.0275(6) 0.3470(6) 0.064(3) Uani 1 1 d . . . . .
H39D H 0.0024 1.0014 0.3081 0.096 Uiso 1 1 calc R U . . .
H39E H 0.0294 1.0707 0.3310 0.096 Uiso 1 1 calc R U . . .
H39F H 0.0038 1.0344 0.3790 0.096 Uiso 1 1 calc R U . . .
C50 C 0.4445(6) 0.6736(11) 0.1330(9) 0.115(7) Uani 1 1 d . . . . .
H50A H 0.4302 0.7186 0.1271 0.138 Uiso 1 1 calc R U . . .
H50B H 0.4785 0.6767 0.1612 0.138 Uiso 1 1 calc R U . . .
F12A F 0.4574(4) 0.6342(8) 0.4425(8) 0.114(4) Uani 0.668(7) 1 d D U P B 1
C40A C 0.0558(4) 0.9239(6) 0.4061(6) 0.062(3) Uani 1 1 d . . . . .
H40D H 0.0411 0.9307 0.4420 0.093 Uiso 1 1 calc R U . . .
H40E H 0.0848 0.8972 0.4239 0.093 Uiso 1 1 calc R U . . .
H40F H 0.0333 0.9006 0.3677 0.093 Uiso 1 1 calc R U . . .
C26A C 0.1825(4) 0.8182(6) 0.2100(4) 0.054(3) Uani 1 1 d . . . . .
H26A H 0.1711 0.8471 0.1721 0.065 Uiso 1 1 calc R U . . .
C38 C 0.0916(4) 0.4526(6) -0.1077(5) 0.061(3) Uani 1 1 d . . . . .
C31 C 0.1776(6) 0.4976(8) 0.2123(6) 0.076(3) Uani 1 1 d . U . . .
C40 C 0.0420(4) 0.4208(7) -0.1344(7) 0.079(4) Uani 1 1 d . . . . .
H40A H 0.0400 0.3832 -0.1052 0.119 Uiso 1 1 calc R U . . .
H40B H 0.0366 0.4049 -0.1810 0.119 Uiso 1 1 calc R U . . .
H40C H 0.0177 0.4539 -0.1340 0.119 Uiso 1 1 calc R U . . .
F13 F 0.4480(6) 0.7534(9) -0.1847(8) 0.118(5) Uani 0.626(9) 1 d D U P A 1
C50A C 0.4140(5) 1.0052(11) 0.5501(8) 0.061(3) Uani 0.668(7) 1 d D U P B 1
H50C H 0.3858 1.0274 0.5185 0.073 Uiso 0.668(7) 1 calc R U P B 1
H50D H 0.4342 1.0393 0.5802 0.073 Uiso 0.668(7) 1 calc R U P B 1
C57A C 0.3217(5) 0.9656(7) 0.3164(6) 0.081(3) Uani 1 1 d D U . . .
C48A C 0.4387(5) 0.8950(11) 0.5334(7) 0.058(3) Uani 0.668(7) 1 d D U P B 1
H48A H 0.4627 0.8637 0.5252 0.069 Uiso 0.668(7) 1 calc R U P B 1
C44 C 0.4089(6) 0.7264(8) -0.1060(9) 0.058(3) Uani 0.626(9) 1 d D U P A 1
C54A C 0.4889(6) 0.9345(13) 0.6535(9) 0.075(5) Uani 0.668(7) 1 d D U P B 1
H54D H 0.4855 0.9476 0.6974 0.112 Uiso 0.668(7) 1 calc R U P B 1
H54E H 0.4969 0.9737 0.6311 0.112 Uiso 0.668(7) 1 calc R U P B 1
H54F H 0.5144 0.9014 0.6610 0.112 Uiso 0.668(7) 1 calc R U P B 1
C35 C 0.0658(4) 0.5290(7) -0.0351(6) 0.070(3) Uani 1 1 d . . . . .
H35A H 0.0350 0.5086 -0.0359 0.084 Uiso 1 1 calc R U . . .
H35B H 0.0765 0.5600 0.0039 0.084 Uiso 1 1 calc R U . . .
C1A C -0.0838(4) 0.6711(7) 0.7516(5) 0.064(3) Uani 1 1 d . . . . .
H1A H -0.1026 0.6626 0.7805 0.077 Uiso 1 1 calc R U . . .
C49A C 0.4420(6) 0.9689(12) 0.5110(8) 0.064(3) Uani 0.668(7) 1 d D U P B 1
H49C H 0.4755 0.9844 0.5242 0.077 Uiso 0.668(7) 1 calc R U P B 1
H49D H 0.4271 0.9744 0.4613 0.077 Uiso 0.668(7) 1 calc R U P B 1
F16A F 0.3023(6) 0.9034(7) 0.2872(8) 0.083(4) Uani 0.598(16) 1 d D U P D 1
C13 C 0.1012(4) 0.7163(5) 0.0227(5) 0.048(2) Uani 1 1 d . . . . .
H13 H 0.1066 0.6711 0.0136 0.058 Uiso 1 1 calc R U . . .
C45A C 0.4335(6) 0.6813(9) 0.3974(8) 0.098(4) Uani 0.668(7) 1 d D U P B 1
C45 C 0.4332(6) 0.7792(9) -0.1375(8) 0.081(3) Uani 0.626(9) 1 d D U P A 1
C60 C 0.4160(12) 0.808(2) 0.6484(16) 0.069(7) Uani 0.332(7) 1 d D U P B 2
H11D H 0.4091 0.8216 0.6899 0.103 Uiso 0.332(7) 1 calc R U P B 2
H11E H 0.4395 0.7721 0.6591 0.103 Uiso 0.332(7) 1 calc R U P B 2
H11F H 0.3865 0.7927 0.6145 0.103 Uiso 0.332(7) 1 calc R U P B 2
C89A C 0.4358(9) 0.8671(18) 0.6202(11) 0.058(4) Uani 0.332(7) 1 d D U P B 2
C93A C 0.3993(8) 0.9240(16) 0.5999(12) 0.055(3) Uani 0.332(7) 1 d D U P B 2
C61 C 0.3841(18) 0.957(2) 0.655(2) 0.063(8) Uani 0.332(7) 1 d D U P B 2
H47D H 0.3678 0.9249 0.6756 0.095 Uiso 0.332(7) 1 calc R U P B 2
H47E H 0.3622 0.9940 0.6356 0.095 Uiso 0.332(7) 1 calc R U P B 2
H47F H 0.4123 0.9747 0.6902 0.095 Uiso 0.332(7) 1 calc R U P B 2
C65 C 0.4245(11) 0.9684(17) 0.5615(15) 0.059(3) Uani 0.332(7) 1 d D U P B 2
H51C H 0.4009 0.9962 0.5279 0.071 Uiso 0.332(7) 1 calc R U P B 2
H51D H 0.4476 0.9981 0.5937 0.071 Uiso 0.332(7) 1 calc R U P B 2
C58 C 0.4373(8) 0.8531(17) 0.5482(11) 0.057(3) Uani 0.332(7) 1 d D U P B 2
H13A H 0.4576 0.8148 0.5429 0.069 Uiso 0.332(7) 1 calc R U P B 2
C67 C 0.4849(9) 0.884(2) 0.6707(15) 0.070(6) Uani 0.332(7) 1 d D U P B 2
H53D H 0.4807 0.9041 0.7116 0.105 Uiso 0.332(7) 1 calc R U P B 2
H53E H 0.5014 0.9154 0.6496 0.105 Uiso 0.332(7) 1 calc R U P B 2
H53F H 0.5038 0.8432 0.6832 0.105 Uiso 0.332(7) 1 calc R U P B 2
C115 C 0.4504(11) 0.9234(18) 0.5256(15) 0.058(4) Uani 0.332(7) 1 d D U P B 2
H11G H 0.4853 0.9313 0.5416 0.070 Uiso 0.332(7) 1 calc R U P B 2
H11H H 0.4381 0.9290 0.4756 0.070 Uiso 0.332(7) 1 calc R U P B 2
C59 C 0.3592(7) 0.8925(17) 0.5420(15) 0.052(4) Uani 0.332(7) 1 d D U P B 2
C64 C 0.3838(7) 0.8476(18) 0.5112(11) 0.054(3) Uani 0.332(7) 1 d D U P B 2
F32 F 0.4461(8) 0.8141(15) 0.4150(14) 0.073(6) Uani 0.332(7) 1 d D U P B 2
F35 F 0.3797(8) 0.8105(12) 0.3314(9) 0.071(4) Uani 0.332(7) 1 d D U P B 2
F40 F 0.4154(9) 0.7181(12) 0.4760(11) 0.070(4) Uani 0.332(7) 1 d D U P B 2
C66 C 0.3617(7) 0.825(2) 0.4456(15) 0.060(3) Uani 0.332(7) 1 d D U P B 2
F37 F 0.4770(8) 0.7253(14) 0.4103(14) 0.092(5) Uani 0.332(7) 1 d D U P B 2
F19 F 0.3540(6) 0.7041(11) 0.3926(11) 0.068(4) Uani 0.332(7) 1 d D U P B 2
F39 F 0.4544(9) 0.7456(13) 0.3111(12) 0.096(5) Uani 0.332(7) 1 d D U P B 2
C63 C 0.3909(9) 0.8004(13) 0.4043(12) 0.071(4) Uani 0.332(7) 1 d D U P B 2
C62 C 0.4027(9) 0.7272(13) 0.4058(16) 0.092(4) Uani 0.332(7) 1 d D U P B 2
F27 F 0.4250(12) 0.6564(13) 0.3594(18) 0.118(6) Uani 0.332(7) 1 d D U P B 2
C83 C 0.4344(9) 0.7222(14) 0.3593(12) 0.098(5) Uani 0.332(7) 1 d D U P B 2
F41 F 0.3765(7) 0.8130(10) -0.0419(12) 0.064(4) Uani 0.374(9) 1 d D U P A 2
F21 F 0.4242(8) 0.6720(15) -0.0942(17) 0.056(5) Uani 0.374(9) 1 d D U P A 2
F43 F 0.3595(7) 0.7237(12) -0.1486(10) 0.058(4) Uani 0.374(9) 1 d D U P A 2
F29 F 0.3938(10) 0.8403(19) -0.1530(15) 0.105(7) Uani 0.374(9) 1 d D U P A 2
C73A C 0.3633(6) 0.6766(15) -0.0398(11) 0.051(4) Uani 0.374(9) 1 d D U P A 2
C91A C 0.3907(8) 0.7118(11) -0.0848(11) 0.055(3) Uani 0.374(9) 1 d D U P A 2
C116 C 0.4111(8) 0.7794(12) -0.0580(13) 0.065(3) Uani 0.374(9) 1 d D U P A 2
C68 C 0.4321(9) 0.8230(13) -0.1042(14) 0.084(4) Uani 0.374(9) 1 d D U P A 2
F45 F 0.4463(7) 0.7715(13) -0.0003(11) 0.072(5) Uani 0.374(9) 1 d D U P A 2
F23 F 0.4632(10) 0.7934(16) -0.1257(15) 0.103(5) Uani 0.374(9) 1 d D U P A 2
F47 F 0.4495(8) 0.8776(11) -0.0731(12) 0.092(6) Uani 0.374(9) 1 d D U P A 2
F30 F 0.3363(10) 0.9084(9) 0.3177(10) 0.077(5) Uani 0.402(16) 1 d D U P D 2
F49 F 0.2914(12) 0.985(2) 0.2546(15) 0.095(7) Uani 0.402(16) 1 d D U P D 2
F25 F 0.3586(8) 1.0067(13) 0.3226(11) 0.091(5) Uani 0.402(16) 1 d D U P D 2
F30A F 0.1309(9) 0.514(2) 0.1177(18) 0.092(7) Uani 0.224(14) 1 d D U P C 2
F36A F 0.1689(14) 0.5931(13) 0.1256(15) 0.070(6) Uani 0.224(14) 1 d D U P C 2

loop_
_atom_site_aniso_label
_atom_site_aniso_U_11
_atom_site_aniso_U_22
_atom_site_aniso_U_33
_atom_site_aniso_U_23
_atom_site_aniso_U_13
_atom_site_aniso_U_12
Sm 0.0381(3) 0.0457(3) 0.0305(2) 0.0012(2) 0.01518(17) -0.0013(2)
Sm2 0.0437(3) 0.0562(4) 0.0328(2) 0.0044(2) 0.0169(2) 0.0106(3)
O6 0.062(4) 0.058(4) 0.045(3) -0.007(3) 0.029(3) 0.009(3)
F2A 0.067(3) 0.046(3) 0.048(3) -0.002(2) 0.018(3) 0.008(3)
F2 0.059(3) 0.068(4) 0.043(3) 0.010(3) 0.017(2) 0.003(3)
N1A 0.048(4) 0.060(5) 0.041(4) 0.008(4) 0.023(3) 0.005(4)
O2 0.038(3) 0.056(4) 0.035(3) 0.004(3) 0.018(2) -0.006(3)
N2A 0.048(4) 0.072(6) 0.039(4) 0.009(4) 0.024(3) 0.015(4)
O1A 0.045(3) 0.057(5) 0.047(3) 0.006(3) 0.020(3) 0.011(3)
O5A 0.044(3) 0.074(5) 0.042(3) 0.006(3) 0.021(3) 0.004(3)
F1A 0.047(3) 0.082(4) 0.038(2) -0.005(3) 0.013(2) 0.000(3)
O3 0.044(3) 0.054(4) 0.032(3) 0.006(3) 0.012(2) -0.010(3)
O4 0.039(3) 0.058(4) 0.053(3) 0.010(3) 0.019(3) -0.003(3)
F16 0.123(6) 0.076(5) 0.088(5) 0.030(4) 0.063(5) 0.021(5)
F3A 0.115(6) 0.064(4) 0.088(5) 0.014(4) 0.070(4) 0.022(4)
F1 0.071(4) 0.052(3) 0.053(3) 0.009(2) 0.021(3) -0.004(3)
F11 0.070(9) 0.076(8) 0.087(9) 0.028(6) 0.045(8) 0.029(8)
OWA 0.080(5) 0.071(6) 0.066(5) -0.011(4) 0.037(4) -0.007(5)
F7 0.156(7) 0.091(6) 0.077(4) -0.003(4) 0.081(5) -0.013(5)
O3A 0.061(4) 0.063(4) 0.032(3) 0.003(3) 0.015(3) 0.017(3)
F4A 0.069(4) 0.111(6) 0.060(4) -0.015(4) 0.032(3) -0.030(4)
C13A 0.042(5) 0.069(7) 0.043(4) -0.001(4) 0.018(4) 0.008(5)
O7A 0.151(10) 0.073(7) 0.076(6) -0.018(5) 0.059(6) -0.026(7)
O1 0.046(3) 0.048(4) 0.043(3) -0.004(3) 0.020(3) 0.001(3)
N4 0.045(4) 0.052(5) 0.049(4) 0.002(4) 0.023(3) 0.002(4)
O4A 0.054(3) 0.068(4) 0.048(3) 0.005(3) 0.029(3) 0.010(3)
F6A 0.114(6) 0.120(7) 0.088(5) 0.000(5) 0.055(5) 0.040(6)
C20A 0.040(5) 0.075(7) 0.042(5) 0.017(5) 0.022(4) 0.009(5)
C15A 0.039(5) 0.081(8) 0.034(4) 0.003(4) 0.016(4) 0.014(5)
F8A 0.074(7) 0.077(7) 0.068(6) -0.010(5) 0.048(6) -0.006(6)
C34 0.047(5) 0.075(8) 0.062(6) 0.009(5) 0.015(5) -0.004(5)
O5 0.035(3) 0.058(4) 0.041(3) 0.010(3) 0.015(2) 0.007(3)
O2A 0.044(3) 0.062(4) 0.034(3) 0.002(3) 0.014(3) 0.011(3)
F15 0.174(9) 0.084(6) 0.086(5) -0.030(4) 0.087(6) -0.032(6)
C1 0.041(5) 0.059(6) 0.048(5) 0.001(4) 0.016(4) 0.000(4)
C23A 0.062(6) 0.050(6) 0.049(5) 0.001(4) 0.032(5) 0.003(5)
F8 0.050(6) 0.055(6) 0.120(10) 0.016(7) 0.044(6) 0.006(5)
C4 0.046(5) 0.057(6) 0.040(4) 0.007(4) 0.015(4) 0.007(4)
F5A 0.120(6) 0.127(8) 0.067(4) -0.040(5) 0.052(5) -0.041(6)
N1 0.046(4) 0.051(5) 0.042(4) -0.002(3) 0.021(3) -0.002(4)
C34A 0.048(5) 0.058(6) 0.046(5) -0.005(4) 0.011(4) 0.011(4)
C20 0.064(6) 0.067(7) 0.031(4) 0.000(4) 0.019(4) 0.006(5)
OW 0.108(7) 0.049(5) 0.071(5) 0.008(4) 0.048(5) 0.009(4)
C10 0.063(6) 0.057(6) 0.048(5) 0.007(4) 0.028(4) 0.014(5)
C29A 0.037(4) 0.059(6) 0.042(4) -0.002(4) 0.014(4) 0.005(4)
N3A 0.057(5) 0.057(5) 0.040(4) -0.001(4) 0.020(3) 0.009(4)
F3 0.096(6) 0.090(8) 0.058(4) 0.021(5) 0.045(5) 0.036(6)
C46A 0.046(4) 0.075(6) 0.032(4) 0.004(5) 0.022(4) 0.006(5)
F17 0.077(5) 0.131(9) 0.090(5) 0.021(5) 0.034(4) -0.004(5)
N4A 0.058(5) 0.056(5) 0.043(4) 0.007(4) 0.025(4) 0.010(4)
F10 0.080(8) 0.086(9) 0.076(7) 0.013(6) 0.030(6) 0.003(7)
N2 0.046(4) 0.046(5) 0.040(4) -0.003(3) 0.020(3) -0.005(4)
C21 0.049(5) 0.056(6) 0.040(4) -0.002(4) 0.019(4) -0.002(4)
C17A 0.058(6) 0.090(9) 0.041(5) 0.013(5) 0.025(4) 0.008(6)
C12 0.045(5) 0.058(6) 0.036(4) 0.004(4) 0.018(4) 0.008(4)
C28A 0.044(5) 0.054(6) 0.038(4) 0.002(4) 0.014(4) 0.000(4)
C24A 0.074(7) 0.068(7) 0.050(5) -0.015(5) 0.038(5) -0.004(6)
C56A 0.087(8) 0.073(8) 0.041(5) 0.000(5) 0.028(5) 0.010(7)
C47A 0.042(4) 0.083(6) 0.033(4) 0.002(4) 0.022(4) 0.007(4)
F4 0.099(6) 0.053(4) 0.062(4) -0.011(4) 0.054(4) -0.020(4)
C7A 0.052(5) 0.067(7) 0.042(4) -0.001(4) 0.017(4) 0.003(5)
F9A 0.066(5) 0.077(6) 0.052(4) -0.019(4) 0.022(4) 0.001(5)
C21A 0.054(6) 0.062(7) 0.052(5) 0.018(5) 0.026(4) 0.019(5)
C11 0.060(6) 0.061(7) 0.045(5) -0.001(4) 0.022(4) -0.001(5)
C41 0.073(7) 0.057(7) 0.068(7) -0.001(5) 0.008(6) -0.012(6)
C8 0.055(6) 0.067(7) 0.057(5) 0.016(5) 0.027(5) 0.014(5)
C9A 0.052(6) 0.064(7) 0.046(5) -0.012(5) 0.019(4) 0.003(5)
C57 0.072(7) 0.064(7) 0.051(5) -0.006(5) 0.035(5) 0.002(6)
F9 0.060(7) 0.065(6) 0.096(7) -0.009(5) 0.031(6) -0.021(6)
F10A 0.085(7) 0.087(8) 0.081(7) 0.004(6) 0.017(6) 0.025(6)
F12 0.107(8) 0.091(9) 0.142(10) 0.052(8) 0.081(7) 0.014(7)
C42A 0.056(5) 0.091(6) 0.039(5) -0.002(5) 0.032(4) 0.014(5)
C14A 0.049(5) 0.064(7) 0.048(5) -0.006(4) 0.022(4) 0.005(5)
C33A 0.042(5) 0.060(6) 0.034(4) 0.000(4) 0.008(4) 0.009(4)
C12A 0.044(5) 0.068(7) 0.036(4) 0.004(4) 0.015(4) 0.007(5)
C3A 0.055(6) 0.070(7) 0.080(7) 0.005(7) 0.026(5) 0.003(6)
C37A 0.055(5) 0.061(6) 0.037(4) 0.000(4) 0.005(4) 0.009(5)
N3 0.036(4) 0.076(6) 0.040(4) 0.000(4) 0.017(3) -0.001(4)
C16 0.054(5) 0.036(5) 0.052(5) 0.006(4) 0.025(4) -0.004(4)
C32A 0.056(5) 0.046(5) 0.034(4) -0.001(4) 0.012(4) 0.009(4)
C37 0.041(5) 0.056(6) 0.041(4) 0.009(4) 0.014(4) -0.014(4)
C5A 0.048(5) 0.057(6) 0.056(5) 0.002(5) 0.021(4) 0.000(5)
C23 0.047(5) 0.063(7) 0.046(5) -0.007(4) 0.023(4) -0.004(5)
C19A 0.062(6) 0.076(8) 0.051(5) 0.012(5) 0.026(5) 0.012(6)
C16A 0.040(5) 0.082(8) 0.040(4) 0.008(5) 0.017(4) 0.002(5)
F7A 0.177(9) 0.079(5) 0.096(5) -0.005(4) 0.103(6) -0.010(6)
C35A 0.056(6) 0.061(6) 0.050(5) -0.007(5) 0.009(4) 0.001(5)
C25A 0.065(7) 0.082(9) 0.043(5) -0.018(5) 0.024(5) -0.006(6)
C31A 0.062(6) 0.076(7) 0.048(5) 0.006(5) 0.026(5) 0.007(6)
C41A 0.073(7) 0.065(7) 0.041(5) 0.003(5) -0.006(5) 0.016(6)
C22 0.047(5) 0.058(6) 0.049(5) -0.014(4) 0.017(4) -0.009(5)
C14 0.048(5) 0.075(8) 0.049(5) 0.011(5) 0.018(4) -0.004(5)
F14A 0.106(7) 0.146(10) 0.141(9) -0.041(8) 0.080(7) 0.031(7)
F11A 0.072(6) 0.067(6) 0.113(7) 0.011(5) 0.057(5) 0.009(5)
C22A 0.069(6) 0.063(7) 0.046(5) 0.002(5) 0.032(5) 0.017(6)
C18A 0.073(7) 0.093(10) 0.041(5) 0.023(6) 0.027(5) 0.014(7)
C2 0.076(7) 0.054(6) 0.085(7) -0.015(6) 0.045(6) -0.012(6)
F17A 0.133(13) 0.081(10) 0.063(8) 0.030(7) 0.058(8) 0.014(9)
C54 0.045(6) 0.146(14) 0.054(6) 0.025(7) 0.004(5) 0.017(7)
O6A 0.068(4) 0.056(4) 0.043(3) 0.009(3) 0.020(3) 0.000(4)
C53 0.047(6) 0.120(12) 0.061(6) -0.005(7) 0.020(5) 0.014(7)
C36 0.053(6) 0.065(7) 0.059(6) 0.015(5) 0.015(5) -0.014(5)
C25 0.070(7) 0.101(11) 0.037(5) -0.020(5) 0.020(5) -0.004(7)
F13A 0.091(8) 0.094(9) 0.181(11) -0.055(8) 0.064(7) 0.008(7)
C18 0.050(5) 0.057(6) 0.052(5) 0.019(5) 0.027(4) 0.007(5)
C27A 0.067(6) 0.053(6) 0.042(4) 0.007(4) 0.022(4) 0.007(5)
C56 0.075(7) 0.052(6) 0.039(5) -0.001(4) 0.017(5) 0.001(6)
F5 0.144(7) 0.135(8) 0.075(5) -0.013(5) 0.059(5) -0.064(6)
C30A 0.058(5) 0.044(5) 0.049(5) -0.003(4) 0.029(4) -0.001(4)
C51 0.043(5) 0.100(10) 0.079(7) 0.014(8) 0.010(5) -0.012(6)
C24 0.063(6) 0.071(8) 0.059(6) -0.017(5) 0.026(5) -0.008(6)
F6 0.167(8) 0.084(5) 0.056(4) 0.020(4) 0.044(5) 0.007(6)
C2A 0.058(6) 0.071(8) 0.065(6) 0.019(6) 0.019(5) 0.003(6)
C27 0.043(5) 0.063(6) 0.041(4) -0.002(4) 0.015(4) 0.008(4)
C39 0.066(6) 0.061(7) 0.044(5) 0.001(5) 0.006(5) -0.007(5)
C29 0.053(5) 0.045(5) 0.045(4) 0.009(4) 0.019(4) -0.008(4)
C33 0.048(5) 0.057(6) 0.049(5) 0.006(4) 0.010(4) -0.012(4)
C52 0.042(5) 0.093(9) 0.047(5) 0.016(5) 0.009(4) 0.004(5)
C19 0.056(6) 0.079(8) 0.030(4) 0.012(4) 0.016(4) 0.008(5)
C11A 0.065(7) 0.069(8) 0.076(7) -0.012(6) 0.043(6) 0.001(6)
C38A 0.045(5) 0.053(6) 0.046(5) -0.006(4) 0.002(4) 0.011(4)
C43A 0.070(5) 0.094(6) 0.063(5) -0.014(5) 0.036(4) 0.006(5)
C8A 0.060(6) 0.056(6) 0.060(6) -0.011(5) 0.026(5) 0.003(5)
C49 0.075(8) 0.19(2) 0.045(6) -0.016(9) -0.003(6) 0.019(11)
F14 0.099(8) 0.149(11) 0.135(10) 0.016(10) 0.059(8) -0.042(8)
C55 0.062(7) 0.152(16) 0.080(8) 0.060(10) 0.025(6) 0.025(9)
F15A 0.087(8) 0.119(12) 0.089(8) -0.001(8) 0.039(7) 0.017(9)
C7 0.059(6) 0.057(6) 0.045(5) 0.001(4) 0.016(4) 0.007(5)
C6A 0.059(6) 0.065(7) 0.070(6) -0.004(5) 0.034(5) 0.000(5)
C9 0.049(5) 0.065(7) 0.049(5) 0.010(5) 0.021(4) 0.014(5)
O7 0.135(8) 0.068(6) 0.077(5) 0.016(5) 0.066(6) 0.030(6)
C42 0.043(5) 0.053(6) 0.064(6) 0.006(5) 0.032(5) -0.001(5)
C3 0.065(7) 0.061(7) 0.098(8) -0.007(7) 0.042(6) -0.017(6)
C5 0.081(8) 0.060(7) 0.068(7) -0.014(5) 0.039(6) -0.007(6)
C28 0.049(5) 0.056(6) 0.037(4) -0.003(4) 0.024(4) 0.000(4)
C46 0.034(4) 0.082(8) 0.060(6) 0.011(6) 0.005(4) -0.003(5)
C6 0.063(7) 0.062(7) 0.075(7) -0.008(6) 0.034(6) -0.008(6)
C48 0.051(5) 0.111(10) 0.036(5) 0.015(5) 0.015(4) 0.024(6)
C32 0.048(5) 0.059(6) 0.044(5) -0.003(4) 0.017(4) 0.000(5)
C30 0.097(7) 0.068(6) 0.054(5) 0.005(5) 0.048(5) -0.002(6)
C44A 0.079(6) 0.088(6) 0.082(6) -0.016(6) 0.044(6) 0.004(5)
C15 0.046(5) 0.044(5) 0.038(4) 0.002(4) 0.016(4) 0.001(4)
C36A 0.056(5) 0.053(6) 0.045(5) 0.002(4) 0.005(4) 0.009(4)
C47 0.055(6) 0.066(7) 0.035(4) 0.004(4) 0.020(4) 0.012(5)
C17 0.043(5) 0.056(6) 0.043(5) 0.007(4) 0.022(4) 0.002(4)
C4A 0.039(5) 0.065(6) 0.042(4) 0.001(4) 0.008(4) 0.004(4)
C55A 0.054(8) 0.094(10) 0.052(7) 0.012(7) -0.003(7) 0.010(8)
C53A 0.047(4) 0.088(6) 0.045(4) -0.004(5) 0.014(4) 0.004(5)
C26 0.054(6) 0.087(9) 0.038(5) -0.004(5) 0.018(4) 0.007(6)
C43 0.041(5) 0.049(5) 0.079(5) 0.002(5) 0.034(4) 0.000(4)
C10A 0.074(7) 0.059(8) 0.077(7) -0.012(6) 0.042(6) -0.002(6)
C51A 0.044(4) 0.082(6) 0.041(4) 0.002(5) 0.019(4) 0.005(5)
C52A 0.061(8) 0.079(12) 0.051(8) -0.009(8) 0.026(7) -0.001(9)
C39A 0.050(5) 0.059(7) 0.072(7) 0.001(5) 0.004(5) 0.014(5)
C50 0.086(11) 0.120(15) 0.104(12) -0.031(11) -0.020(9) 0.003(10)
F12A 0.086(7) 0.110(9) 0.163(10) -0.026(8) 0.062(7) 0.025(7)
C40A 0.059(6) 0.064(7) 0.057(6) 0.002(5) 0.009(5) 0.010(5)
C26A 0.061(6) 0.074(7) 0.031(4) -0.001(4) 0.018(4) 0.006(5)
C38 0.053(5) 0.064(7) 0.058(6) 0.008(5) 0.005(5) -0.019(5)
C31 0.105(7) 0.083(7) 0.055(5) 0.001(5) 0.046(5) -0.004(6)
C40 0.058(6) 0.079(9) 0.088(8) 0.013(7) 0.005(6) -0.024(6)
F13 0.127(10) 0.128(11) 0.126(10) 0.048(8) 0.079(8) 0.014(9)
C50A 0.048(6) 0.084(8) 0.052(6) 0.000(6) 0.017(5) -0.002(6)
C57A 0.109(8) 0.091(8) 0.056(6) 0.005(6) 0.044(6) 0.012(7)
C48A 0.044(4) 0.086(6) 0.046(4) -0.003(5) 0.020(4) 0.008(5)
C44 0.046(5) 0.057(6) 0.083(6) 0.017(5) 0.037(5) 0.011(5)
C54A 0.052(8) 0.107(13) 0.054(8) -0.026(9) 0.002(7) 0.012(9)
C35 0.054(6) 0.093(9) 0.069(7) 0.005(6) 0.028(5) -0.010(6)
C1A 0.056(6) 0.089(9) 0.052(5) 0.008(6) 0.024(5) -0.006(6)
C49A 0.053(6) 0.090(8) 0.051(5) -0.002(6) 0.018(5) -0.004(6)
F16A 0.107(10) 0.081(8) 0.077(8) -0.008(6) 0.053(7) 0.012(8)
C13 0.053(6) 0.049(6) 0.044(4) 0.005(4) 0.018(4) 0.004(5)
C45A 0.091(7) 0.096(7) 0.126(7) -0.018(7) 0.060(6) 0.006(6)
C45 0.069(6) 0.082(7) 0.108(7) 0.023(6) 0.049(6) 0.007(6)
C60 0.047(13) 0.105(16) 0.048(12) 0.019(12) 0.007(11) 0.008(12)
C89A 0.047(6) 0.089(8) 0.041(6) 0.001(6) 0.019(6) 0.005(7)
C93A 0.046(5) 0.086(7) 0.039(5) -0.001(6) 0.022(5) 0.005(6)
C61 0.059(12) 0.088(16) 0.049(11) -0.006(12) 0.025(10) 0.008(13)
C65 0.047(5) 0.087(7) 0.048(5) -0.002(6) 0.019(5) 0.002(6)
C58 0.049(5) 0.086(7) 0.042(5) 0.000(6) 0.021(5) 0.003(6)
C67 0.053(10) 0.103(13) 0.049(10) -0.001(11) 0.009(9) 0.003(11)
C115 0.047(6) 0.088(8) 0.045(6) -0.001(7) 0.021(6) 0.004(7)
C59 0.045(5) 0.082(7) 0.036(5) 0.002(6) 0.022(5) 0.005(5)
C64 0.048(5) 0.085(6) 0.036(5) 0.002(5) 0.025(5) 0.006(5)
F32 0.075(11) 0.079(12) 0.067(10) -0.035(9) 0.027(9) -0.033(10)
F35 0.085(9) 0.075(10) 0.066(8) -0.003(7) 0.043(7) -0.008(8)
F40 0.063(9) 0.078(9) 0.093(9) -0.023(8) 0.057(8) 0.007(8)
C66 0.060(5) 0.088(6) 0.041(6) -0.002(6) 0.028(5) 0.009(5)
F37 0.085(9) 0.086(11) 0.139(12) -0.049(10) 0.082(9) -0.003(8)
F19 0.067(8) 0.065(8) 0.086(9) -0.027(8) 0.044(7) -0.013(7)
F39 0.099(11) 0.102(12) 0.118(11) -0.051(10) 0.077(9) -0.022(10)
C63 0.071(6) 0.088(6) 0.065(6) -0.010(6) 0.036(5) 0.000(6)
C62 0.084(6) 0.094(6) 0.105(6) -0.016(6) 0.041(6) 0.002(6)
F27 0.119(11) 0.104(10) 0.142(11) -0.029(9) 0.057(10) 0.019(9)
C83 0.088(8) 0.098(9) 0.127(9) -0.027(8) 0.062(7) -0.001(8)
F41 0.055(9) 0.050(8) 0.097(11) -0.011(8) 0.040(8) 0.003(7)
F21 0.046(10) 0.064(9) 0.072(10) 0.003(8) 0.038(8) 0.000(8)
F43 0.058(9) 0.066(10) 0.060(8) 0.012(7) 0.030(7) 0.007(7)
F29 0.108(12) 0.105(13) 0.127(12) 0.025(11) 0.073(10) 0.005(10)
C73A 0.043(6) 0.057(7) 0.061(7) 0.005(6) 0.028(6) -0.002(6)
C91A 0.045(6) 0.060(6) 0.072(6) 0.006(5) 0.034(5) 0.005(5)
C116 0.053(6) 0.068(6) 0.089(6) 0.006(6) 0.043(5) 0.001(5)
C68 0.078(8) 0.086(8) 0.109(8) 0.011(7) 0.061(7) -0.005(7)
F45 0.058(10) 0.078(10) 0.087(9) -0.003(8) 0.030(8) -0.009(10)
F23 0.096(10) 0.118(11) 0.123(11) 0.020(10) 0.077(9) -0.010(9)
F47 0.090(11) 0.079(11) 0.128(12) -0.006(10) 0.065(10) -0.024(9)
F30 0.112(12) 0.068(9) 0.064(9) 0.009(8) 0.047(9) 0.037(10)
F49 0.119(15) 0.111(15) 0.059(10) 0.007(11) 0.032(11) 0.011(12)
F25 0.108(11) 0.095(12) 0.096(10) -0.006(10) 0.072(8) -0.025(10)
F30A 0.121(13) 0.100(13) 0.072(11) 0.001(12) 0.053(11) 0.020(13)
F36A 0.100(12) 0.061(12) 0.065(10) 0.007(10) 0.049(10) 0.006(11)

loop_
_atom_type_symbol
_atom_type_description
_atom_type_scat_dispersion_real
_atom_type_scat_dispersion_imag
_atom_type_scat_source
C C 0.0181 0.0091 'International Tables Vol C Tables 4.2.6.8 and 6.1.1.4'
H H 0.0000 0.0000 'International Tables Vol C Tables 4.2.6.8 and 6.1.1.4'
F F 0.0727 0.0534 'International Tables Vol C Tables 4.2.6.8 and 6.1.1.4'
N N 0.0311 0.0180 'International Tables Vol C Tables 4.2.6.8 and 6.1.1.4'
O O 0.0492 0.0322 'International Tables Vol C Tables 4.2.6.8 and 6.1.1.4'
Sm Sm -5.3236 12.2178 'International Tables Vol C Tables 4.2.6.8 and 6.1.1.4'

loop_
_geom_angle_atom_site_label_1
_geom_angle_atom_site_label_2
_geom_angle_atom_site_label_3
_geom_angle
_geom_angle_site_symmetry_1
_geom_angle_site_symmetry_3
_geom_angle_publ_flag
O6 Sm O2 95.0(3) . . ?
O6 Sm O3 73.9(2) . . ?
O6 Sm O4 80.6(3) . . ?
O6 Sm O1 141.6(2) . . ?
O6 Sm O5 75.1(2) . . ?
O6 Sm N1 80.1(2) . . ?
O6 Sm N2 135.3(2) . . ?
O6 Sm N3 144.3(3) . . ?
O2 Sm O3 71.49(19) . . ?
O2 Sm O4 141.1(2) . . ?
O2 Sm O1 76.4(2) . . ?
O2 Sm O5 69.0(2) . . ?
O2 Sm N1 142.4(2) . . ?
O2 Sm N2 129.5(2) . . ?
O2 Sm N3 79.8(3) . . ?
O3 Sm N1 71.4(2) . . ?
O3 Sm N2 111.8(2) . . ?
O3 Sm N3 134.7(2) . . ?
O4 Sm O3 140.7(2) . . ?
O4 Sm O1 129.0(3) . . ?
O4 Sm O5 72.5(2) . . ?
O4 Sm N1 75.3(2) . . ?
O4 Sm N2 68.0(2) . . ?
O4 Sm N3 82.0(2) . . ?
O1 Sm O3 67.9(2) . . ?
O1 Sm O5 131.9(2) . . ?
O1 Sm N1 84.7(2) . . ?
O1 Sm N2 61.1(2) . . ?
O1 Sm N3 71.9(2) . . ?
O5 Sm O3 126.5(2) . . ?
O5 Sm N1 141.9(2) . . ?
O5 Sm N2 121.0(2) . . ?
O5 Sm N3 70.0(3) . . ?
N1 Sm N2 62.1(2) . . ?
N1 Sm N3 124.7(3) . . ?
N3 Sm N2 62.7(3) . . ?
N1A Sm2 N2A 62.4(3) . . ?
O1A Sm2 N1A 72.7(2) . . ?
O1A Sm2 N2A 62.1(2) . . ?
O1A Sm2 O3A 70.4(2) . . ?
O1A Sm2 N3A 84.8(3) . . ?
O5A Sm2 N1A 68.8(3) . . ?
O5A Sm2 N2A 119.7(3) . . ?
O5A Sm2 O1A 131.2(2) . . ?
O5A Sm2 O3A 125.7(3) . . ?
O5A Sm2 N3A 142.4(2) . . ?
O3A Sm2 N1A 138.1(2) . . ?
O3A Sm2 N2A 114.1(3) . . ?
O3A Sm2 N3A 70.4(2) . . ?
O4A Sm2 N1A 83.0(2) . . ?
O4A Sm2 N2A 69.0(3) . . ?
O4A Sm2 O1A 131.0(3) . . ?
O4A Sm2 O5A 72.2(3) . . ?
O4A Sm2 O3A 137.2(2) . . ?
O4A Sm2 N3A 75.2(3) . . ?
O2A Sm2 N1A 80.3(2) . . ?
O2A Sm2 N2A 129.0(2) . . ?
O2A Sm2 O1A 74.8(2) . . ?
O2A Sm2 O5A 70.3(2) . . ?
O2A Sm2 O3A 71.5(2) . . ?
O2A Sm2 O4A 142.3(2) . . ?
O2A Sm2 N3A 141.0(2) . . ?
N3A Sm2 N1A 124.9(3) . . ?
N3A Sm2 N2A 62.6(3) . . ?
O6A Sm2 N1A 142.9(3) . . ?
O6A Sm2 N2A 135.5(2) . . ?
O6A Sm2 O1A 142.0(2) . . ?
O6A Sm2 O5A 75.0(2) . . ?
O6A Sm2 O3A 71.6(3) . . ?
O6A Sm2 O4A 78.4(3) . . ?
O6A Sm2 O2A 95.3(3) . . ?
O6A Sm2 N3A 80.7(3) . . ?
C56 O6 Sm 157.2(7) . . ?
C20A N1A Sm2 121.4(6) . . ?
C20A N1A C16A 118.0(9) . . ?
C16A N1A Sm2 120.4(7) . . ?
C28 O2 Sm 137.5(6) . . ?
N4A N2A Sm2 110.1(6) . . ?
N4A N2A C21A 106.8(7) . . ?
N4A N2A C22A 110.2(9) . . ?
C21A N2A Sm2 108.1(7) . . ?
C22A N2A Sm2 111.2(7) . . ?
C22A N2A C21A 110.3(8) . . ?
C15A O1A Sm2 126.5(6) . . ?
C46A O5A Sm2 134.9(8) . . ?
C59 O5A Sm2 123.9(13) . . ?
C32 O3 Sm 132.1(5) . . ?
C42 O4 Sm 135.3(7) . . ?
C73A O4 Sm 134.8(10) . . ?
HWAA OWA HWAB 104.5 . . ?
C32A O3A Sm2 132.8(5) . . ?
C14A C13A H13B 120.5 . . ?
C14A C13A C12A 119.0(11) . . ?
C12A C13A H13B 120.5 . . ?
C15 O1 Sm 127.3(6) . . ?
N2 N4 H4 121.3 . . ?
C15 N4 H4 121.3 . . ?
C15 N4 N2 117.4(8) . . ?
C42A O4A Sm2 133.4(9) . . ?
C66 O4A Sm2 138.6(16) . . ?
N1A C20A C21A 117.0(8) . . ?
N1A C20A C19A 122.3(10) . . ?
C19A C20A C21A 120.6(11) . . ?
O1A C15A N4A 121.9(9) . . ?
O1A C15A C12A 121.7(9) . . ?
N4A C15A C12A 116.4(11) . . ?
H34A C34 H34B 108.8 . . ?
C33 C34 H34A 110.6 . . ?
C33 C34 H34B 110.6 . . ?
C35 C34 H34A 110.6 . . ?
C35 C34 H34B 110.6 . . ?
C35 C34 C33 105.5(10) . . ?
C47 O5 Sm 132.5(6) . . ?
C28A O2A Sm2 137.5(5) . . ?
C2 C1 H1 120.4 . . ?
C2 C1 C6 119.3(10) . . ?
C6 C1 H1 120.4 . . ?
N3A C23A C24A 122.1(10) . . ?
N3A C23A C22A 117.5(9) . . ?
C24A C23A C22A 120.1(11) . . ?
C3 C4 C7 124.1(10) . . ?
C3 C4 C5 117.6(10) . . ?
C5 C4 C7 118.1(10) . . ?
C21 N1 Sm 117.6(7) . . ?
C17 N1 Sm 123.3(6) . . ?
C17 N1 C21 118.9(8) . . ?
C33A C34A H34C 115.2 . . ?
C33A C34A C38A 100.2(8) . . ?
C35A C34A H34C 115.2 . . ?
C35A C34A C33A 105.7(8) . . ?
C35A C34A C38A 103.5(8) . . ?
C38A C34A H34C 115.2 . . ?
C21 C20 H20 120.5 . . ?
C21 C20 C19 119.0(10) . . ?
C19 C20 H20 120.5 . . ?
HWA OW HWB 104.5 . . ?
C11 C10 H10 119.0 . . ?
C9 C10 H10 119.0 . . ?
C9 C10 C11 122.0(11) . . ?
F2A C29A F1A 104.4(8) . . ?
F2A C29A C28A 112.8(8) . . ?
F2A C29A C30A 107.3(7) . . ?
F1A C29A C28A 110.3(7) . . ?
F1A C29A C30A 106.2(7) . . ?
C28A C29A C30A 115.1(9) . . ?
C23A N3A Sm2 123.5(7) . . ?
C23A N3A C27A 117.5(9) . . ?
C27A N3A Sm2 119.0(7) . . ?
O5A C46A C47A 128.5(13) . . ?
O5A C46A C51A 124.5(12) . . ?
C47A C46A C51A 106.9(10) . . ?
N2A N4A H4A 121.0 . . ?
C15A N4A N2A 118.0(10) . . ?
C15A N4A H4A 121.0 . . ?
N4 N2 Sm 110.4(5) . . ?
N4 N2 C16 109.4(7) . . ?
N4 N2 C22 107.0(7) . . ?
C16 N2 Sm 111.5(6) . . ?
C16 N2 C22 109.5(8) . . ?
C22 N2 Sm 109.0(6) . . ?
N1 C21 C20 122.0(10) . . ?
N1 C21 H21 119.0 . . ?
C20 C21 H21 119.0 . . ?
C16A C17A H17A 119.8 . . ?
C18A C17A H17A 119.8 . . ?
C18A C17A C16A 120.5(11) . . ?
C11 C12 C15 123.8(9) . . ?
C13 C12 C11 117.9(9) . . ?
C13 C12 C15 117.9(9) . . ?
O2A C28A C29A 113.9(7) . . ?
O2A C28A C33A 126.3(8) . . ?
C33A C28A C29A 119.8(8) . . ?
C23A C24A H24A 120.1 . . ?
C25A C24A C23A 119.8(12) . . ?
C25A C24A H24A 120.1 . . ?
O7A C56A O6A 130.5(11) . . ?
O7A C56A C57A 113.3(12) . . ?
O6A C56A C57A 116.0(12) . . ?
C46A C47A C48A 104.7(12) . . ?
C42A C47A C46A 118.4(12) . . ?
C42A C47A C48A 135.7(13) . . ?
C8A C7A H7A 116.3 . . ?
C8A C7A C4A 127.4(11) . . ?
C4A C7A H7A 116.3 . . ?
N2A C21A C20A 110.9(8) . . ?
N2A C21A H21A 109.5 . . ?
N2A C21A H21B 109.5 . . ?
C20A C21A H21A 109.5 . . ?
C20A C21A H21B 109.5 . . ?
H21A C21A H21B 108.0 . . ?
C10 C11 C12 119.9(10) . . ?
C10 C11 H11 120.1 . . ?
C12 C11 H11 120.1 . . ?
H41A C41 H41B 109.5 . . ?
H41A C41 H41C 109.5 . . ?
H41B C41 H41C 109.5 . . ?
C38 C41 H41A 109.5 . . ?
C38 C41 H41B 109.5 . . ?
C38 C41 H41C 109.5 . . ?
C7 C8 H8 117.2 . . ?
C7 C8 C9 125.6(12) . . ?
C9 C8 H8 117.2 . . ?
C14A C9A C8A 124.4(10) . . ?
C14A C9A C10A 116.8(10) . . ?
C10A C9A C8A 118.6(11) . . ?
F16 C57 C56 112.9(9) . . ?
F15 C57 F16 105.2(10) . . ?
F15 C57 C56 112.6(10) . . ?
F17 C57 F16 105.7(11) . . ?
F17 C57 F15 109.4(10) . . ?
F17 C57 C56 110.6(9) . . ?
O4A C42A C47A 130.4(14) . . ?
O4A C42A C43A 110.2(12) . . ?
C47A C42A C43A 117.7(12) . . ?
C13A C14A H14A 118.6 . . ?
C9A C14A C13A 122.8(10) . . ?
C9A C14A H14A 118.6 . . ?
C28A C33A C34A 133.8(9) . . ?
C28A C33A C32A 121.3(9) . . ?
C32A C33A C34A 104.6(7) . . ?
C13A C12A C15A 115.9(10) . . ?
C13A C12A C11A 119.3(9) . . ?
C11A C12A C15A 124.4(10) . . ?
C2A C3A H3A 120.0 . . ?
C4A C3A H3A 120.0 . . ?
C4A C3A C2A 120.0(12) . . ?
C32A C37A C38A 99.4(7) . . ?
C32A C37A C36A 102.7(8) . . ?
C41A C37A C32A 114.1(9) . . ?
C41A C37A C38A 119.2(10) . . ?
C41A C37A C36A 116.4(9) . . ?
C36A C37A C38A 102.4(8) . . ?
C23 N3 Sm 121.7(6) . . ?
C27 N3 Sm 118.7(8) . . ?
C27 N3 C23 119.0(9) . . ?
N2 C16 H16A 108.8 . . ?
N2 C16 H16B 108.8 . . ?
N2 C16 C17 113.6(8) . . ?
H16A C16 H16B 107.7 . . ?
C17 C16 H16A 108.8 . . ?
C17 C16 H16B 108.8 . . ?
O3A C32A C33A 129.2(8) . . ?
O3A C32A C37A 123.3(8) . . ?
C33A C32A C37A 107.4(8) . . ?
C28 C37 C36 133.2(8) . . ?
C28 C37 C32 121.6(8) . . ?
C32 C37 C36 105.2(8) . . ?
C6A C5A H5A 119.0 . . ?
C6A C5A C4A 122.0(11) . . ?
C4A C5A H5A 119.0 . . ?
N3 C23 C22 115.4(8) . . ?
C24 C23 N3 120.3(10) . . ?
C24 C23 C22 124.2(11) . . ?
C20A C19A H19A 120.7 . . ?
C18A C19A C20A 118.5(13) . . ?
C18A C19A H19A 120.7 . . ?
N1A C16A C17A 121.7(12) . . ?
N1A C16A H16C 119.1 . . ?
C17A C16A H16C 119.1 . . ?
C34A C35A H35C 111.4 . . ?
C34A C35A H35D 111.4 . . ?
C34A C35A C36A 102.0(9) . . ?
H35C C35A H35D 109.2 . . ?
C36A C35A H35C 111.4 . . ?
C36A C35A H35D 111.4 . . ?
C24A C25A H25A 120.9 . . ?
C26A C25A C24A 118.3(10) . . ?
C26A C25A H25A 120.9 . . ?
F6A C31A C30A 108.8(9) . . ?
F5A C31A F6A 104.9(12) . . ?
F5A C31A F7A 112.0(10) . . ?
F5A C31A C30A 115.1(9) . . ?
F7A C31A F6A 103.7(9) . . ?
F7A C31A C30A 111.3(11) . . ?
C37A C41A H41D 109.5 . . ?
C37A C41A H41E 109.5 . . ?
C37A C41A H41F 109.5 . . ?
H41D C41A H41E 109.5 . . ?
H41D C41A H41F 109.5 . . ?
H41E C41A H41F 109.5 . . ?
N2 C22 C23 111.4(9) . . ?
N2 C22 H22A 109.4 . . ?
N2 C22 H22B 109.4 . . ?
C23 C22 H22A 109.4 . . ?
C23 C22 H22B 109.4 . . ?
H22A C22 H22B 108.0 . . ?
C9 C14 H14 120.2 . . ?
C13 C14 H14 120.2 . . ?
C13 C14 C9 119.5(10) . . ?
N2A C22A C23A 113.5(9) . . ?
N2A C22A H22C 108.9 . . ?
N2A C22A H22D 108.9 . . ?
C23A C22A H22C 108.9 . . ?
C23A C22A H22D 108.9 . . ?
H22C C22A H22D 107.7 . . ?
C17A C18A C19A 118.9(10) . . ?
C17A C18A H18A 120.6 . . ?
C19A C18A H18A 120.6 . . ?
C1 C2 H2 119.8 . . ?
C1 C2 C3 120.5(12) . . ?
C3 C2 H2 119.8 . . ?
H54A C54 H54B 109.5 . . ?
H54A C54 H54C 109.5 . . ?
H54B C54 H54C 109.5 . . ?
C52 C54 H54A 109.5 . . ?
C52 C54 H54B 109.5 . . ?
C52 C54 H54C 109.5 . . ?
C56A O6A Sm2 156.9(7) . . ?
H53A C53 H53B 109.5 . . ?
H53A C53 H53C 109.5 . . ?
H53B C53 H53C 109.5 . . ?
C52 C53 H53A 109.5 . . ?
C52 C53 H53B 109.5 . . ?
C52 C53 H53C 109.5 . . ?
C37 C36 H36 115.3 . . ?
C37 C36 C38 101.2(8) . . ?
C37 C36 C35 105.5(9) . . ?
C38 C36 H36 115.3 . . ?
C38 C36 C35 102.5(9) . . ?
C35 C36 H36 115.3 . . ?
C24 C25 H25 121.2 . . ?
C26 C25 H25 121.2 . . ?
C26 C25 C24 117.5(10) . . ?
C19 C18 H18 120.2 . . ?
C19 C18 C17 119.6(11) . . ?
C17 C18 H18 120.2 . . ?
N3A C27A H27A 118.1 . . ?
N3A C27A C26A 123.7(11) . . ?
C26A C27A H27A 118.1 . . ?
O6 C56 C57 115.9(10) . . ?
O7 C56 O6 129.0(11) . . ?
O7 C56 C57 115.0(10) . . ?
F3A C30A F4A 109.0(9) . . ?
F3A C30A C29A 108.3(8) . . ?
F3A C30A C31A 105.1(8) . . ?
F4A C30A C29A 108.9(8) . . ?
F4A C30A C31A 107.2(8) . . ?
C31A C30A C29A 118.1(9) . . ?
C52 C51 H51 114.3 . . ?
C52 C51 C46 102.4(10) . . ?
C46 C51 H51 114.3 . . ?
C50 C51 H51 114.3 . . ?
C50 C51 C52 103.5(12) . . ?
C50 C51 C46 106.7(12) . . ?
C23 C24 C25 121.1(13) . . ?
C23 C24 H24 119.4 . . ?
C25 C24 H24 119.4 . . ?
C3A C2A H2A 120.3 . . ?
C1A C2A C3A 119.4(12) . . ?
C1A C2A H2A 120.3 . . ?
N3 C27 H27 119.7 . . ?
N3 C27 C26 120.7(11) . . ?
C26 C27 H27 119.7 . . ?
H39A C39 H39B 109.5 . . ?
H39A C39 H39C 109.5 . . ?
H39B C39 H39C 109.5 . . ?
C33 C39 H39A 109.5 . . ?
C33 C39 H39B 109.5 . . ?
C33 C39 H39C 109.5 . . ?
F2 C29 F1 105.3(8) . . ?
F2 C29 C28 111.6(8) . . ?
F2 C29 C30 105.2(8) . . ?
F1 C29 C28 113.0(8) . . ?
F1 C29 C30 106.9(8) . . ?
C28 C29 C30 114.0(9) . . ?
C39 C33 C34 115.8(9) . . ?
C39 C33 C32 114.7(9) . . ?
C39 C33 C38 118.6(9) . . ?
C32 C33 C34 103.3(8) . . ?
C32 C33 C38 100.8(8) . . ?
C38 C33 C34 101.3(9) . . ?
C54 C52 C48 113.4(9) . . ?
C53 C52 C54 108.1(11) . . ?
C53 C52 C51 114.3(10) . . ?
C53 C52 C48 112.3(10) . . ?
C51 C52 C54 114.8(11) . . ?
C51 C52 C48 93.7(10) . . ?
C20 C19 H19 120.6 . . ?
C18 C19 C20 118.8(9) . . ?
C18 C19 H19 120.6 . . ?
C12A C11A H11A 119.8 . . ?
C10A C11A C12A 120.4(11) . . ?
C10A C11A H11A 119.8 . . ?
C34A C38A C37A 93.5(8) . . ?
C39A C38A C34A 112.4(9) . . ?
C39A C38A C37A 112.8(9) . . ?
C40A C38A C34A 114.4(9) . . ?
C40A C38A C37A 114.6(9) . . ?
C40A C38A C39A 108.7(9) . . ?
F9A C43A F8A 95.0(12) . . ?
F9A C43A C42A 111.7(12) . . ?
F9A C43A C44A 111.0(14) . . ?
C42A C43A F8A 111.0(13) . . ?
C44A C43A F8A 101.0(13) . . ?
C44A C43A C42A 122.9(15) . . ?
C7A C8A C9A 126.1(12) . . ?
C7A C8A H8A 116.9 . . ?
C9A C8A H8A 116.9 . . ?
H49A C49 H49B 108.9 . . ?
C48 C49 H49A 110.8 . . ?
C48 C49 H49B 110.8 . . ?
C48 C49 C50 104.6(11) . . ?
C50 C49 H49A 110.8 . . ?
C50 C49 H49B 110.8 . . ?
H55A C55 H55B 109.5 . . ?
H55A C55 H55C 109.5 . . ?
H55B C55 H55C 109.5 . . ?
C48 C55 H55A 109.5 . . ?
C48 C55 H55B 109.5 . . ?
C48 C55 H55C 109.5 . . ?
C4 C7 H7 117.0 . . ?
C8 C7 C4 126.1(11) . . ?
C8 C7 H7 117.0 . . ?
C5A C6A H6A 120.1 . . ?
C5A C6A C1A 119.9(11) . . ?
C1A C6A H6A 120.1 . . ?
C10 C9 C8 118.6(11) . . ?
C10 C9 C14 118.7(9) . . ?
C14 C9 C8 122.7(10) . . ?
O4 C42 C46 124.2(11) . . ?
O4 C42 C43 112.8(11) . . ?
C46 C42 C43 121.6(11) . . ?
C4 C3 C2 121.0(11) . . ?
C4 C3 H3 119.5 . . ?
C2 C3 H3 119.5 . . ?
C4 C5 H5 119.7 . . ?
C6 C5 C4 120.7(11) . . ?
C6 C5 H5 119.7 . . ?
O2 C28 C37 126.4(8) . . ?
O2 C28 C29 111.8(8) . . ?
C37 C28 C29 121.8(8) . . ?
C42 C46 C51 131.9(12) . . ?
C42 C46 C47 123.1(9) . . ?
C47 C46 C51 103.8(9) . . ?
C73A C46 C51 132.4(12) . . ?
C73A C46 C47 122.1(12) . . ?
C1 C6 C5 121.0(11) . . ?
C1 C6 H6 119.5 . . ?
C5 C6 H6 119.5 . . ?
C49 C48 C52 101.2(11) . . ?
C55 C48 C52 120.2(12) . . ?
C55 C48 C49 114.1(12) . . ?
C55 C48 C47 115.9(10) . . ?
C47 C48 C52 99.5(8) . . ?
C47 C48 C49 103.4(11) . . ?
O3 C32 C37 129.1(8) . . ?
O3 C32 C33 124.8(8) . . ?
C37 C32 C33 106.1(8) . . ?
F3 C30 F4 107.5(12) . . ?
F3 C30 C29 111.1(9) . . ?
F3 C30 C31 109.3(11) . . ?
F4 C30 C29 106.4(9) . . ?
F4 C30 C31 102.4(10) . . ?
C31 C30 C29 119.2(11) . . ?
F30A C30 C29 95.4(17) . . ?
F30A C30 C31 88.2(19) . . ?
F36A C30 C29 111.5(14) . . ?
F36A C30 C31 129.2(16) . . ?
F36A C30 F30A 87(3) . . ?
F10A C44A F11A 105.0(15) . . ?
F10A C44A C43A 105.7(15) . . ?
F10A C44A C45A 123.9(15) . . ?
F11A C44A C43A 95.1(15) . . ?
F11A C44A C45A 104.6(15) . . ?
C43A C44A C45A 117.7(15) . . ?
O1 C15 N4 122.7(9) . . ?
O1 C15 C12 119.3(9) . . ?
N4 C15 C12 117.9(9) . . ?
C37A C36A C35A 104.9(8) . . ?
C37A C36A H36A 110.8 . . ?
C37A C36A H36B 110.8 . . ?
C35A C36A H36A 110.8 . . ?
C35A C36A H36B 110.8 . . ?
H36A C36A H36B 108.8 . . ?
O5 C47 C46 128.5(9) . . ?
O5 C47 C48 124.6(10) . . ?
C46 C47 C48 106.9(9) . . ?
N1 C17 C16 117.9(8) . . ?
N1 C17 C18 121.5(10) . . ?
C18 C17 C16 120.4(10) . . ?
C3A C4A C7A 122.6(10) . . ?
C5A C4A C7A 119.1(10) . . ?
C5A C4A C3A 118.2(10) . . ?
H55D C55A H55E 109.5 . . ?
H55D C55A H55F 109.5 . . ?
H55E C55A H55F 109.5 . . ?
C53A C55A H55D 109.5 . . ?
C53A C55A H55E 109.5 . . ?
C53A C55A H55F 109.5 . . ?
C55A C53A C51A 113.9(14) . . ?
C55A C53A C48A 113.4(18) . . ?
C55A C53A C54A 106.3(15) . . ?
C51A C53A C54A 114.1(17) . . ?
C48A C53A C51A 94.8(12) . . ?
C48A C53A C54A 114.4(14) . . ?
C25 C26 C27 121.1(11) . . ?
C25 C26 H26 119.4 . . ?
C27 C26 H26 119.4 . . ?
F8 C43 F9 107.4(14) . . ?
F8 C43 C42 109.7(11) . . ?
F8 C43 C44 109.6(13) . . ?
F9 C43 C42 106.4(13) . . ?
F9 C43 C44 107.8(12) . . ?
C44 C43 C42 115.5(13) . . ?
C9A C10A H10A 119.1 . . ?
C11A C10A C9A 121.8(12) . . ?
C11A C10A H10A 119.1 . . ?
C46A C51A C53A 100.1(13) . . ?
C46A C51A C50A 103.6(11) . . ?
C52A C51A C46A 114.9(13) . . ?
C52A C51A C53A 120.1(14) . . ?
C52A C51A C50A 115.0(17) . . ?
C50A C51A C53A 100.6(12) . . ?
C51A C52A H52A 109.5 . . ?
C51A C52A H52B 109.5 . . ?
C51A C52A H52C 109.5 . . ?
H52A C52A H52B 109.5 . . ?
H52A C52A H52C 109.5 . . ?
H52B C52A H52C 109.5 . . ?
C38A C39A H39D 109.5 . . ?
C38A C39A H39E 109.5 . . ?
C38A C39A H39F 109.5 . . ?
H39D C39A H39E 109.5 . . ?
H39D C39A H39F 109.5 . . ?
H39E C39A H39F 109.5 . . ?
C51 C50 C49 101.2(14) . . ?
C51 C50 H50A 111.5 . . ?
C51 C50 H50B 111.5 . . ?
C49 C50 H50A 111.5 . . ?
C49 C50 H50B 111.5 . . ?
H50A C50 H50B 109.3 . . ?
C38A C40A H40D 109.5 . . ?
C38A C40A H40E 109.5 . . ?
C38A C40A H40F 109.5 . . ?
H40D C40A H40E 109.5 . . ?
H40D C40A H40F 109.5 . . ?
H40E C40A H40F 109.5 . . ?
C25A C26A C27A 118.6(10) . . ?
C25A C26A H26A 120.7 . . ?
C27A C26A H26A 120.7 . . ?
C41 C38 C36 113.2(9) . . ?
C41 C38 C33 113.8(9) . . ?
C41 C38 C40 107.9(11) . . ?
C36 C38 C33 93.4(9) . . ?
C40 C38 C36 112.7(10) . . ?
C40 C38 C33 115.5(9) . . ?
F7 C31 F5 105.2(11) . . ?
F7 C31 F6 112.8(11) . . ?
F7 C31 C30 113.8(13) . . ?
F5 C31 C30 107.9(11) . . ?
F6 C31 F5 100.0(13) . . ?
F6 C31 C30 115.4(11) . . ?
C38 C40 H40A 109.5 . . ?
C38 C40 H40B 109.5 . . ?
C38 C40 H40C 109.5 . . ?
H40A C40 H40B 109.5 . . ?
H40A C40 H40C 109.5 . . ?
H40B C40 H40C 109.5 . . ?
C51A C50A H50C 110.5 . . ?
C51A C50A H50D 110.5 . . ?
H50C C50A H50D 108.7 . . ?
C49A C50A C51A 106.2(17) . . ?
C49A C50A H50C 110.5 . . ?
C49A C50A H50D 110.5 . . ?
F17A C57A C56A 112.7(15) . . ?
F17A C57A F16A 100.4(14) . . ?
F15A C57A C56A 116.1(12) . . ?
F15A C57A F17A 114.3(17) . . ?
F15A C57A F16A 102.5(15) . . ?
F16A C57A C56A 108.9(12) . . ?
F30 C57A C56A 117.1(13) . . ?
F30 C57A F49 114(2) . . ?
F30 C57A F25 108(2) . . ?
F49 C57A C56A 108(2) . . ?
F25 C57A C56A 107.9(13) . . ?
F25 C57A F49 101(2) . . ?
C47A C48A H48A 115.6 . . ?
C47A C48A C49A 106.2(14) . . ?
C53A C48A C47A 100.6(11) . . ?
C53A C48A H48A 115.6 . . ?
C53A C48A C49A 101.3(15) . . ?
C49A C48A H48A 115.6 . . ?
F11 C44 F10 106.2(17) . . ?
F11 C44 C43 110.3(16) . . ?
F11 C44 C45 108.9(14) . . ?
F10 C44 C43 106.0(13) . . ?
F10 C44 C45 107.1(14) . . ?
C43 C44 C45 117.5(14) . . ?
C53A C54A H54D 109.5 . . ?
C53A C54A H54E 109.5 . . ?
C53A C54A H54F 109.5 . . ?
H54D C54A H54E 109.5 . . ?
H54D C54A H54F 109.5 . . ?
H54E C54A H54F 109.5 . . ?
C34 C35 C36 101.8(9) . . ?
C34 C35 H35A 111.4 . . ?
C34 C35 H35B 111.4 . . ?
C36 C35 H35A 111.4 . . ?
C36 C35 H35B 111.4 . . ?
H35A C35 H35B 109.3 . . ?
C2A C1A C6A 120.5(10) . . ?
C2A C1A H1A 119.7 . . ?
C6A C1A H1A 119.7 . . ?
C50A C49A C48A 101.7(13) . . ?
C50A C49A H49C 111.4 . . ?
C50A C49A H49D 111.4 . . ?
C48A C49A H49C 111.4 . . ?
C48A C49A H49D 111.4 . . ?
H49C C49A H49D 109.3 . . ?
C12 C13 C14 121.8(10) . . ?
C12 C13 H13 119.1 . . ?
C14 C13 H13 119.1 . . ?
F14A C45A F13A 98.4(14) . . ?
F14A C45A C44A 110.7(15) . . ?
F14A C45A F12A 95.5(15) . . ?
F13A C45A C44A 121.3(15) . . ?
F12A C45A F13A 129.5(17) . . ?
F12A C45A C44A 97.8(12) . . ?
F12 C45 F14 118(2) . . ?
F12 C45 F13 104.0(15) . . ?
F12 C45 C44 112.9(15) . . ?
F14 C45 C44 104.8(15) . . ?
F13 C45 F14 106.3(17) . . ?
F13 C45 C44 110.8(14) . . ?
H11D C60 H11E 109.5 . . ?
H11D C60 H11F 109.5 . . ?
H11E C60 H11F 109.5 . . ?
C89A C60 H11D 109.5 . . ?
C89A C60 H11E 109.5 . . ?
C89A C60 H11F 109.5 . . ?
C60 C89A C93A 111(2) . . ?
C60 C89A C58 111(3) . . ?
C60 C89A C67 108(2) . . ?
C58 C89A C93A 95.9(18) . . ?
C58 C89A C67 113(2) . . ?
C67 C89A C93A 117(3) . . ?
C61 C93A C89A 118(2) . . ?
C61 C93A C65 116(3) . . ?
C61 C93A C59 116(2) . . ?
C65 C93A C89A 99.4(19) . . ?
C65 C93A C59 102(2) . . ?
C59 C93A C89A 102(2) . . ?
C93A C61 H47D 109.5 . . ?
C93A C61 H47E 109.5 . . ?
C93A C61 H47F 109.5 . . ?
H47D C61 H47E 109.5 . . ?
H47D C61 H47F 109.5 . . ?
H47E C61 H47F 109.5 . . ?
C93A C65 H51C 110.1 . . ?
C93A C65 H51D 110.1 . . ?
H51C C65 H51D 108.4 . . ?
C115 C65 C93A 108(2) . . ?
C115 C65 H51C 110.1 . . ?
C115 C65 H51D 110.1 . . ?
C89A C58 H13A 116.6 . . ?
C89A C58 C115 102(2) . . ?
C115 C58 H13A 116.6 . . ?
C64 C58 C89A 99.2(16) . . ?
C64 C58 H13A 116.6 . . ?
C64 C58 C115 103(2) . . ?
C89A C67 H53D 109.5 . . ?
C89A C67 H53E 109.5 . . ?
C89A C67 H53F 109.5 . . ?
H53D C67 H53E 109.5 . . ?
H53D C67 H53F 109.5 . . ?
H53E C67 H53F 109.5 . . ?
C65 C115 C58 100.5(19) . . ?
C65 C115 H11G 111.7 . . ?
C65 C115 H11H 111.7 . . ?
C58 C115 H11G 111.7 . . ?
C58 C115 H11H 111.7 . . ?
H11G C115 H11H 109.4 . . ?
O5A C59 C93A 119.0(19) . . ?
O5A C59 C64 137(2) . . ?
C64 C59 C93A 103.6(15) . . ?
C59 C64 C58 108.7(18) . . ?
C66 C64 C58 127.5(18) . . ?
C66 C64 C59 120(2) . . ?
O4A C66 C64 111.8(19) . . ?
O4A C66 C63 125(2) . . ?
C64 C66 C63 119.8(19) . . ?
F35 C63 F32 90.5(17) . . ?
F35 C63 C66 125(2) . . ?
F35 C63 C62 97.7(19) . . ?
C66 C63 F32 128(2) . . ?
C66 C63 C62 119(2) . . ?
C62 C63 F32 87.0(17) . . ?
F40 C62 F19 94.7(18) . . ?
F40 C62 C63 98(2) . . ?
F40 C62 C83 129(2) . . ?
F19 C62 C63 96(2) . . ?
F19 C62 C83 128(2) . . ?
C63 C62 C83 103.3(19) . . ?
F37 C83 F39 93(2) . . ?
F37 C83 C62 96.1(18) . . ?
F39 C83 C62 155(3) . . ?
F27 C83 F37 101(2) . . ?
F27 C83 F39 118(2) . . ?
F27 C83 C62 84.2(17) . . ?
O4 C73A C46 119.9(14) . . ?
O4 C73A C91A 115.1(15) . . ?
C46 C73A C91A 123.3(15) . . ?
F21 C91A F43 106(2) . . ?
F21 C91A C73A 111(2) . . ?
F21 C91A C116 111(2) . . ?
F43 C91A C73A 109.4(17) . . ?
F43 C91A C116 105.2(19) . . ?
C116 C91A C73A 113.8(19) . . ?
F41 C116 C91A 107.2(18) . . ?
F41 C116 C68 110.3(19) . . ?
C91A C116 C68 117.8(19) . . ?
F45 C116 F41 106(2) . . ?
F45 C116 C91A 109(2) . . ?
F45 C116 C68 106(2) . . ?
F29 C68 C116 102(2) . . ?
F23 C68 F29 113(3) . . ?
F23 C68 C116 115(2) . . ?
F23 C68 F47 110(2) . . ?
F47 C68 F29 106(3) . . ?
F47 C68 C116 110(2) . . ?

loop_
_geom_bond_atom_site_label_1
_geom_bond_atom_site_label_2
_geom_bond_distance
_geom_bond_site_symmetry_2
_geom_bond_publ_flag
Sm O6 2.360(6) . ?
Sm O2 2.375(6) . ?
Sm O3 2.471(6) . ?
Sm O4 2.393(6) . ?
Sm O1 2.460(6) . ?
Sm O5 2.461(6) . ?
Sm N1 2.621(8) . ?
Sm N2 2.770(9) . ?
Sm N3 2.645(8) . ?
Sm2 N1A 2.627(8) . ?
Sm2 N2A 2.767(11) . ?
Sm2 O1A 2.443(7) . ?
Sm2 O5A 2.427(7) . ?
Sm2 O3A 2.462(7) . ?
Sm2 O4A 2.398(7) . ?
Sm2 O2A 2.362(7) . ?
Sm2 N3A 2.612(8) . ?
Sm2 O6A 2.343(7) . ?
O6 C56 1.256(13) . ?
F2A C29A 1.369(12) . ?
F2 C29 1.344(11) . ?
N1A C20A 1.335(15) . ?
N1A C16A 1.360(13) . ?
O2 C28 1.294(11) . ?
N2A N4A 1.425(12) . ?
N2A C21A 1.479(12) . ?
N2A C22A 1.477(12) . ?
O1A C15A 1.237(14) . ?
O5A C46A 1.245(14) . ?
O5A C59 1.264(19) . ?
F1A C29A 1.374(10) . ?
O3 C32 1.244(12) . ?
O4 C42 1.309(15) . ?
O4 C73A 1.352(19) . ?
F16 C57 1.349(14) . ?
F3A C30A 1.345(12) . ?
F1 C29 1.354(12) . ?
F11 C44 1.33(2) . ?
OWA HWAA 0.8505 . ?
OWA HWAB 0.8489 . ?
F7 C31 1.301(16) . ?
O3A C32A 1.248(12) . ?
F4A C30A 1.348(12) . ?
C13A H13B 0.9500 . ?
C13A C14A 1.391(14) . ?
C13A C12A 1.399(15) . ?
O7A C56A 1.215(17) . ?
O1 C15 1.213(12) . ?
N4 H4 0.8800 . ?
N4 N2 1.427(11) . ?
N4 C15 1.337(13) . ?
O4A C42A 1.279(15) . ?
O4A C66 1.30(2) . ?
F6A C31A 1.345(14) . ?
C20A C21A 1.497(15) . ?
C20A C19A 1.407(14) . ?
C15A N4A 1.355(14) . ?
C15A C12A 1.508(14) . ?
F8A C43A 1.55(2) . ?
C34 H34A 0.9900 . ?
C34 H34B 0.9900 . ?
C34 C33 1.568(17) . ?
C34 C35 1.528(16) . ?
O5 C47 1.244(12) . ?
O2A C28A 1.296(12) . ?
F15 C57 1.304(13) . ?
C1 H1 0.9500 . ?
C1 C2 1.354(16) . ?
C1 C6 1.364(17) . ?
C23A N3A 1.334(15) . ?
C23A C24A 1.388(15) . ?
C23A C22A 1.497(15) . ?
F8 C43 1.347(18) . ?
C4 C7 1.477(14) . ?
C4 C3 1.376(18) . ?
C4 C5 1.385(16) . ?
F5A C31A 1.274(15) . ?
N1 C21 1.357(12) . ?
N1 C17 1.334(14) . ?
C34A H34C 1.0000 . ?
C34A C33A 1.535(13) . ?
C34A C35A 1.527(16) . ?
C34A C38A 1.557(13) . ?
C20 H20 0.9500 . ?
C20 C21 1.364(13) . ?
C20 C19 1.391(17) . ?
OW HWA 0.8697 . ?
OW HWB 0.8697 . ?
C10 H10 0.9500 . ?
C10 C11 1.388(14) . ?
C10 C9 1.359(16) . ?
C29A C28A 1.512(13) . ?
C29A C30A 1.533(13) . ?
N3A C27A 1.340(13) . ?
F3 C30 1.334(16) . ?
C46A C47A 1.425(17) . ?
C46A C51A 1.533(19) . ?
F17 C57 1.299(14) . ?
N4A H4A 0.8800 . ?
F10 C44 1.34(2) . ?
N2 C16 1.472(11) . ?
N2 C22 1.493(12) . ?
C21 H21 0.9500 . ?
C17A H17A 0.9500 . ?
C17A C16A 1.374(14) . ?
C17A C18A 1.36(2) . ?
C12 C11 1.405(15) . ?
C12 C15 1.502(12) . ?
C12 C13 1.380(14) . ?
C28A C33A 1.379(12) . ?
C24A H24A 0.9500 . ?
C24A C25A 1.386(18) . ?
C56A O6A 1.253(16) . ?
C56A C57A 1.569(16) . ?
C47A C42A 1.40(2) . ?
C47A C48A 1.542(19) . ?
F4 C30 1.388(15) . ?
C7A H7A 0.9500 . ?
C7A C8A 1.329(15) . ?
C7A C4A 1.471(14) . ?
F9A C43A 1.412(18) . ?
C21A H21A 0.9900 . ?
C21A H21B 0.9900 . ?
C11 H11 0.9500 . ?
C41 H41A 0.9800 . ?
C41 H41B 0.9800 . ?
C41 H41C 0.9800 . ?
C41 C38 1.519(18) . ?
C8 H8 0.9500 . ?
C8 C7 1.310(15) . ?
C8 C9 1.491(14) . ?
C9A C14A 1.388(17) . ?
C9A C8A 1.445(15) . ?
C9A C10A 1.408(16) . ?
C57 C56 1.536(15) . ?
F9 C43 1.37(2) . ?
F10A C44A 1.33(3) . ?
F12 C45 1.292(12) . ?
C42A C43A 1.514(18) . ?
C14A H14A 0.9500 . ?
C33A C32A 1.429(12) . ?
C12A C11A 1.399(18) . ?
C3A H3A 0.9500 . ?
C3A C2A 1.426(16) . ?
C3A C4A 1.396(18) . ?
C37A C32A 1.518(13) . ?
C37A C41A 1.511(14) . ?
C37A C38A 1.562(15) . ?
C37A C36A 1.538(16) . ?
N3 C23 1.368(16) . ?
N3 C27 1.362(13) . ?
C16 H16A 0.9900 . ?
C16 H16B 0.9900 . ?
C16 C17 1.501(14) . ?
C37 C36 1.531(13) . ?
C37 C28 1.366(13) . ?
C37 C32 1.447(13) . ?
C5A H5A 0.9500 . ?
C5A C6A 1.364(14) . ?
C5A C4A 1.392(15) . ?
C23 C22 1.500(15) . ?
C23 C24 1.358(15) . ?
C19A H19A 0.9500 . ?
C19A C18A 1.377(18) . ?
C16A H16C 0.9500 . ?
F7A C31A 1.325(14) . ?
C35A H35C 0.9900 . ?
C35A H35D 0.9900 . ?
C35A C36A 1.557(14) . ?
C25A H25A 0.9500 . ?
C25A C26A 1.373(18) . ?
C31A C30A 1.524(14) . ?
C41A H41D 0.9800 . ?
C41A H41E 0.9800 . ?
C41A H41F 0.9800 . ?
C22 H22A 0.9900 . ?
C22 H22B 0.9900 . ?
C14 H14 0.9500 . ?
C14 C9 1.403(18) . ?
C14 C13 1.388(14) . ?
F14A C45A 1.317(12) . ?
F11A C44A 1.40(2) . ?
C22A H22C 0.9900 . ?
C22A H22D 0.9900 . ?
C18A H18A 0.9500 . ?
C2 H2 0.9500 . ?
C2 C3 1.397(16) . ?
F17A C57A 1.28(2) . ?
C54 H54A 0.9800 . ?
C54 H54B 0.9800 . ?
C54 H54C 0.9800 . ?
C54 C52 1.533(14) . ?
C53 H53A 0.9800 . ?
C53 H53B 0.9800 . ?
C53 H53C 0.9800 . ?
C53 C52 1.514(18) . ?
C36 H36 1.0000 . ?
C36 C38 1.555(16) . ?
C36 C35 1.563(18) . ?
C25 H25 0.9500 . ?
C25 C24 1.402(18) . ?
C25 C26 1.35(2) . ?
F13A C45A 1.404(11) . ?
C18 H18 0.9500 . ?
C18 C19 1.372(16) . ?
C18 C17 1.384(13) . ?
C27A H27A 0.9500 . ?
C27A C26A 1.384(14) . ?
C56 O7 1.223(15) . ?
F5 C31 1.358(17) . ?
C51 H51 1.0000 . ?
C51 C52 1.52(2) . ?
C51 C46 1.528(14) . ?
C51 C50 1.51(2) . ?
C24 H24 0.9500 . ?
F6 C31 1.306(18) . ?
C2A H2A 0.9500 . ?
C2A C1A 1.369(18) . ?
C27 H27 0.9500 . ?
C27 C26 1.380(14) . ?
C39 H39A 0.9800 . ?
C39 H39B 0.9800 . ?
C39 H39C 0.9800 . ?
C39 C33 1.509(14) . ?
C29 C28 1.513(13) . ?
C29 C30 1.558(15) . ?
C33 C32 1.514(13) . ?
C33 C38 1.563(15) . ?
C52 C48 1.559(14) . ?
C19 H19 0.9500 . ?
C11A H11A 0.9500 . ?
C11A C10A 1.371(15) . ?
C38A C39A 1.536(13) . ?
C38A C40A 1.496(17) . ?
C43A C44A 1.488(12) . ?
C8A H8A 0.9500 . ?
C49 H49A 0.9900 . ?
C49 H49B 0.9900 . ?
C49 C48 1.55(2) . ?
C49 C50 1.56(3) . ?
F14 C45 1.298(13) . ?
C55 H55A 0.9800 . ?
C55 H55B 0.9800 . ?
C55 H55C 0.9800 . ?
C55 C48 1.49(2) . ?
F15A C57A 1.263(18) . ?
C7 H7 0.9500 . ?
C6A H6A 0.9500 . ?
C6A C1A 1.392(18) . ?
C42 C46 1.388(18) . ?
C42 C43 1.561(19) . ?
C3 H3 0.9500 . ?
C5 H5 0.9500 . ?
C5 C6 1.384(16) . ?
C46 C47 1.439(16) . ?
C46 C73A 1.40(2) . ?
C6 H6 0.9500 . ?
C48 C47 1.521(13) . ?
C30 C31 1.487(16) . ?
C30 F30A 1.44(3) . ?
C30 F36A 1.37(2) . ?
C44A C45A 1.536(11) . ?
C36A H36A 0.9900 . ?
C36A H36B 0.9900 . ?
C55A H55D 0.9800 . ?
C55A H55E 0.9800 . ?
C55A H55F 0.9800 . ?
C55A C53A 1.52(3) . ?
C53A C51A 1.54(2) . ?
C53A C48A 1.530(19) . ?
C53A C54A 1.55(2) . ?
C26 H26 0.9500 . ?
C43 C44 1.52(2) . ?
C10A H10A 0.9500 . ?
C51A C52A 1.505(18) . ?
C51A C50A 1.53(2) . ?
C52A H52A 0.9800 . ?
C52A H52B 0.9800 . ?
C52A H52C 0.9800 . ?
C39A H39D 0.9800 . ?
C39A H39E 0.9800 . ?
C39A H39F 0.9800 . ?
C50 H50A 0.9900 . ?
C50 H50B 0.9900 . ?
F12A C45A 1.361(11) . ?
C40A H40D 0.9800 . ?
C40A H40E 0.9800 . ?
C40A H40F 0.9800 . ?
C26A H26A 0.9500 . ?
C38 C40 1.531(14) . ?
C40 H40A 0.9800 . ?
C40 H40B 0.9800 . ?
C40 H40C 0.9800 . ?
F13 C45 1.298(13) . ?
C50A H50C 0.9900 . ?
C50A H50D 0.9900 . ?
C50A C49A 1.51(2) . ?
C57A F16A 1.43(2) . ?
C57A F30 1.23(2) . ?
C57A F49 1.37(3) . ?
C57A F25 1.34(2) . ?
C48A H48A 1.0000 . ?
C48A C49A 1.57(3) . ?
C44 C45 1.53(2) . ?
C54A H54D 0.9800 . ?
C54A H54E 0.9800 . ?
C54A H54F 0.9800 . ?
C35 H35A 0.9900 . ?
C35 H35B 0.9900 . ?
C1A H1A 0.9500 . ?
C49A H49C 0.9900 . ?
C49A H49D 0.9900 . ?
C13 H13 0.9500 . ?
C60 H11D 0.9800 . ?
C60 H11E 0.9800 . ?
C60 H11F 0.9800 . ?
C60 C89A 1.52(4) . ?
C89A C93A 1.54(3) . ?
C89A C58 1.53(2) . ?
C89A C67 1.53(3) . ?
C93A C61 1.51(2) . ?
C93A C65 1.53(3) . ?
C93A C59 1.53(2) . ?
C61 H47D 0.9800 . ?
C61 H47E 0.9800 . ?
C61 H47F 0.9800 . ?
C65 H51C 0.9900 . ?
C65 H51D 0.9900 . ?
C65 C115 1.52(3) . ?
C58 H13A 1.0000 . ?
C58 C115 1.57(3) . ?
C58 C64 1.53(2) . ?
C67 H53D 0.9800 . ?
C67 H53E 0.9800 . ?
C67 H53F 0.9800 . ?
C115 H11G 0.9900 . ?
C115 H11H 0.9900 . ?
C59 C64 1.43(2) . ?
C64 C66 1.38(3) . ?
F32 C63 1.60(2) . ?
F35 C63 1.45(2) . ?
F40 C62 1.39(3) . ?
C66 C63 1.48(2) . ?
F37 C83 1.365(12) . ?
F19 C62 1.45(3) . ?
F39 C83 1.391(12) . ?
C63 C62 1.510(12) . ?
C62 C83 1.541(12) . ?
F27 C83 1.351(12) . ?
F41 C116 1.35(3) . ?
F21 C91A 1.33(3) . ?
F43 C91A 1.37(3) . ?
F29 C68 1.30(3) . ?
C73A C91A 1.58(2) . ?
C91A C116 1.52(3) . ?
C116 C68 1.56(3) . ?
C116 F45 1.32(3) . ?
C68 F23 1.29(2) . ?
C68 F47 1.29(2) . ?

loop_
_geom_hbond_atom_site_label_D
_geom_hbond_atom_site_label_H
_geom_hbond_atom_site_label_A
_geom_hbond_distance_DH
_geom_hbond_distance_HA
_geom_hbond_distance_DA
_geom_hbond_angle_DHA
_geom_hbond_site_symmetry_A
OWA HWAA O7A 0.85 1.96 2.725(12) 149.1 .
N4 H4 OW 0.88 2.13 2.857(12) 139.5 4
OW HWA O7 0.87 2.03 2.742(11) 138.2 .

loop_
_geom_torsion_atom_site_label_1
_geom_torsion_atom_site_label_2
_geom_torsion_atom_site_label_3
_geom_torsion_atom_site_label_4
_geom_torsion
_geom_torsion_site_symmetry_1
_geom_torsion_site_symmetry_2
_geom_torsion_site_symmetry_3
_geom_torsion_site_symmetry_4
_geom_torsion_publ_flag
Sm O6 C56 C57 -99.0(18) . . . . ?
Sm O6 C56 O7 84(2) . . . . ?
Sm O2 C28 C37 7.1(16) . . . . ?
Sm O2 C28 C29 -171.9(6) . . . . ?
Sm O3 C32 C37 -13.1(17) . . . . ?
Sm O3 C32 C33 166.9(7) . . . . ?
Sm O4 C42 C46 25(2) . . . . ?
Sm O4 C42 C43 -168.1(8) . . . . ?
Sm O4 C73A C46 -37(4) . . . . ?
Sm O4 C73A C91A 157.5(12) . . . . ?
Sm O1 C15 N4 8.0(13) . . . . ?
Sm O1 C15 C12 -169.9(5) . . . . ?
Sm O5 C47 C46 -12.3(16) . . . . ?
Sm O5 C47 C48 166.5(8) . . . . ?
Sm N1 C21 C20 -172.7(8) . . . . ?
Sm N1 C17 C16 -0.3(11) . . . . ?
Sm N1 C17 C18 175.5(7) . . . . ?
Sm N2 C16 C17 38.1(9) . . . . ?
Sm N2 C22 C23 -49.2(9) . . . . ?
Sm N3 C23 C22 -15.7(11) . . . . ?
Sm N3 C23 C24 166.9(8) . . . . ?
Sm N3 C27 C26 -171.7(7) . . . . ?
Sm2 N1A C20A C21A 10.6(12) . . . . ?
Sm2 N1A C20A C19A -172.8(8) . . . . ?
Sm2 N1A C16A C17A 176.3(7) . . . . ?
Sm2 N2A N4A C15A -7.5(9) . . . . ?
Sm2 N2A C21A C20A 49.4(9) . . . . ?
Sm2 N2A C22A C23A -38.6(11) . . . . ?
Sm2 O1A C15A N4A -14.1(13) . . . . ?
Sm2 O1A C15A C12A 164.3(6) . . . . ?
Sm2 O5A C46A C47A 3(3) . . . . ?
Sm2 O5A C46A C51A 178.5(10) . . . . ?
Sm2 O5A C59 C93A -171.3(19) . . . . ?
Sm2 O5A C59 C64 19(6) . . . . ?
Sm2 O3A C32A C33A 5.4(17) . . . . ?
Sm2 O3A C32A C37A -175.4(7) . . . . ?
Sm2 O4A C42A C47A -2(3) . . . . ?
Sm2 O4A C42A C43A -166.7(9) . . . . ?
Sm2 O4A C66 C64 51(5) . . . . ?
Sm2 O4A C66 C63 -149(2) . . . . ?
Sm2 O2A C28A C29A 168.8(7) . . . . ?
Sm2 O2A C28A C33A -8.8(17) . . . . ?
Sm2 N3A C27A C26A -178.2(8) . . . . ?
F2A C29A C28A O2A 147.1(8) . . . . ?
F2A C29A C28A C33A -35.1(13) . . . . ?
F2A C29A C30A F3A -166.0(8) . . . . ?
F2A C29A C30A F4A 75.7(9) . . . . ?
F2A C29A C30A C31A -46.8(11) . . . . ?
F2 C29 C28 O2 -29.8(12) . . . . ?
F2 C29 C28 C37 151.1(10) . . . . ?
F2 C29 C30 F3 164.0(10) . . . . ?
F2 C29 C30 F4 47.2(11) . . . . ?
F2 C29 C30 C31 -67.6(14) . . . . ?
F2 C29 C30 F30A -159(2) . . . . ?
F2 C29 C30 F36A 113(2) . . . . ?
N1A C20A C21A N2A -42.4(13) . . . . ?
N1A C20A C19A C18A -3.0(16) . . . . ?
O1A C15A N4A N2A 14.2(13) . . . . ?
O1A C15A C12A C13A -3.0(13) . . . . ?
O1A C15A C12A C11A -176.2(10) . . . . ?
O5A C46A C47A C42A -16(3) . . . . ?
O5A C46A C47A C48A 174.9(17) . . . . ?
O5A C46A C51A C53A 150.9(16) . . . . ?
O5A C46A C51A C52A 21(3) . . . . ?
O5A C46A C51A C50A -105.5(17) . . . . ?
O5A C59 C64 C58 169(4) . . . . ?
O5A C59 C64 C66 10(7) . . . . ?
F1A C29A C28A O2A 30.8(12) . . . . ?
F1A C29A C28A C33A -151.4(9) . . . . ?
F1A C29A C30A F3A -54.8(10) . . . . ?
F1A C29A C30A F4A -173.1(8) . . . . ?
F1A C29A C30A C31A 64.4(11) . . . . ?
O4 C42 C46 C51 177.0(13) . . . . ?
O4 C42 C46 C47 -18(2) . . . . ?
O4 C42 C43 F8 34.8(19) . . . . ?
O4 C42 C43 F9 150.7(13) . . . . ?
O4 C42 C43 C44 -89.8(16) . . . . ?
O4 C73A C91A F21 -143(2) . . . . ?
O4 C73A C91A F43 -27(3) . . . . ?
O4 C73A C91A C116 90(3) . . . . ?
F16 C57 C56 O6 -6.6(15) . . . . ?
F16 C57 C56 O7 171.0(11) . . . . ?
F1 C29 C28 O2 -148.3(8) . . . . ?
F1 C29 C28 C37 32.6(14) . . . . ?
F1 C29 C30 F3 -84.4(12) . . . . ?
F1 C29 C30 F4 158.9(8) . . . . ?
F1 C29 C30 C31 44.0(14) . . . . ?
F1 C29 C30 F30A -47(2) . . . . ?
F1 C29 C30 F36A -135(2) . . . . ?
F11 C44 C45 F12 171.9(18) . . . . ?
F11 C44 C45 F14 -59(2) . . . . ?
F11 C44 C45 F13 56(2) . . . . ?
C13A C12A C11A C10A -0.1(17) . . . . ?
O7A C56A O6A Sm2 -65(3) . . . . ?
O7A C56A C57A F17A -67.2(19) . . . . ?
O7A C56A C57A F15A 67(2) . . . . ?
O7A C56A C57A F16A -177.6(14) . . . . ?
O7A C56A C57A F30 135(2) . . . . ?
O7A C56A C57A F49 -94(2) . . . . ?
O7A C56A C57A F25 14(2) . . . . ?
N4 N2 C16 C17 -84.3(10) . . . . ?
N4 N2 C22 C23 70.2(10) . . . . ?
O4A C42A C43A F8A 135.6(15) . . . . ?
O4A C42A C43A F9A 31(2) . . . . ?
O4A C42A C43A C44A -105(2) . . . . ?
O4A C66 C63 F32 -178(3) . . . . ?
O4A C66 C63 F35 58(5) . . . . ?
O4A C66 C63 C62 -67(5) . . . . ?
F6A C31A C30A F3A -162.2(10) . . . . ?
F6A C31A C30A F4A -46.3(13) . . . . ?
F6A C31A C30A C29A 77.0(12) . . . . ?
C20A N1A C16A C17A 1.7(14) . . . . ?
C20A C19A C18A C17A 0.9(17) . . . . ?
C15A C12A C11A C10A 172.9(10) . . . . ?
F8A C43A C44A F10A 74.1(16) . . . . ?
F8A C43A C44A F11A -178.8(12) . . . . ?
F8A C43A C44A C45A -69(2) . . . . ?
C34 C33 C32 O3 -110.8(11) . . . . ?
C34 C33 C32 C37 69.3(11) . . . . ?
C34 C33 C38 C41 -170.3(9) . . . . ?
C34 C33 C38 C36 -53.1(9) . . . . ?
C34 C33 C38 C40 64.0(12) . . . . ?
O2A C28A C33A C34A -176.2(11) . . . . ?
O2A C28A C33A C32A -3.0(17) . . . . ?
F15 C57 C56 O6 -125.6(12) . . . . ?
F15 C57 C56 O7 51.9(16) . . . . ?
C1 C2 C3 C4 0(2) . . . . ?
C23A N3A C27A C26A 2.8(16) . . . . ?
C23A C24A C25A C26A 1.0(17) . . . . ?
F8 C43 C44 F11 178.4(15) . . . . ?
F8 C43 C44 F10 -67.1(17) . . . . ?
F8 C43 C44 C45 52.7(18) . . . . ?
C4 C5 C6 C1 -1.6(19) . . . . ?
F5A C31A C30A F3A 80.4(13) . . . . ?
F5A C31A C30A F4A -163.7(10) . . . . ?
F5A C31A C30A C29A -40.4(14) . . . . ?
C34A C33A C32A O3A 179.2(11) . . . . ?
C34A C33A C32A C37A -0.1(11) . . . . ?
C34A C35A C36A C37A 2.8(10) . . . . ?
C29A C28A C33A C34A 6.3(18) . . . . ?
C29A C28A C33A C32A 179.5(10) . . . . ?
N3A C23A C24A C25A 1.4(17) . . . . ?
N3A C23A C22A N2A 32.6(14) . . . . ?
N3A C27A C26A C25A -0.5(17) . . . . ?
F3 C30 C31 F7 -60.6(17) . . . . ?
F3 C30 C31 F5 55.8(16) . . . . ?
F3 C30 C31 F6 166.6(13) . . . . ?
C46A C47A C42A O4A 16(3) . . . . ?
C46A C47A C42A C43A 179.2(15) . . . . ?
C46A C47A C48A C53A 35.4(19) . . . . ?
C46A C47A C48A C49A -69.8(15) . . . . ?
C46A C51A C50A C49A -70.0(14) . . . . ?
F17 C57 C56 O6 111.6(12) . . . . ?
F17 C57 C56 O7 -70.8(15) . . . . ?
N4A N2A C21A C20A -69.1(11) . . . . ?
N4A N2A C22A C23A 83.8(12) . . . . ?
N4A C15A C12A C13A 175.5(8) . . . . ?
N4A C15A C12A C11A 2.3(14) . . . . ?
F10 C44 C45 F12 57(2) . . . . ?
F10 C44 C45 F14 -173.1(16) . . . . ?
F10 C44 C45 F13 -58.9(18) . . . . ?
N2 N4 C15 O1 -12.7(13) . . . . ?
N2 N4 C15 C12 165.2(7) . . . . ?
N2 C16 C17 N1 -27.1(12) . . . . ?
N2 C16 C17 C18 157.1(9) . . . . ?
C21 N1 C17 C16 -174.9(8) . . . . ?
C21 N1 C17 C18 0.9(14) . . . . ?
C21 C20 C19 C18 0.5(16) . . . . ?
C28A C29A C30A F3A 67.6(10) . . . . ?
C28A C29A C30A F4A -50.8(11) . . . . ?
C28A C29A C30A C31A -173.2(9) . . . . ?
C28A C33A C32A O3A 4.2(18) . . . . ?
C28A C33A C32A C37A -175.0(10) . . . . ?
C24A C23A N3A Sm2 177.9(8) . . . . ?
C24A C23A N3A C27A -3.2(16) . . . . ?
C24A C23A C22A N2A -153.1(10) . . . . ?
C24A C25A C26A C27A -1.4(17) . . . . ?
C47A C46A C51A C53A -32.5(16) . . . . ?
C47A C46A C51A C52A -162.6(17) . . . . ?
C47A C46A C51A C50A 71.1(17) . . . . ?
C47A C42A C43A F8A -31(2) . . . . ?
C47A C42A C43A F9A -135.6(17) . . . . ?
C47A C42A C43A C44A 89(2) . . . . ?
C47A C48A C49A C50A 68.4(14) . . . . ?
F4 C30 C31 F7 53.2(15) . . . . ?
F4 C30 C31 F5 169.6(11) . . . . ?
F4 C30 C31 F6 -79.6(14) . . . . ?
F9A C43A C44A F10A 173.8(14) . . . . ?
F9A C43A C44A F11A -79.1(15) . . . . ?
F9A C43A C44A C45A 30(2) . . . . ?
C21A N2A N4A C15A 109.7(10) . . . . ?
C21A N2A C22A C23A -158.5(10) . . . . ?
C21A C20A C19A C18A 173.5(10) . . . . ?
C11 C10 C9 C8 176.3(9) . . . . ?
C11 C10 C9 C14 -3.7(15) . . . . ?
C11 C12 C15 O1 169.0(9) . . . . ?
C11 C12 C15 N4 -9.0(13) . . . . ?
C11 C12 C13 C14 -0.2(14) . . . . ?
F9 C43 C44 F11 61.7(19) . . . . ?
F9 C43 C44 F10 176.3(14) . . . . ?
F9 C43 C44 C45 -64.0(17) . . . . ?
F10A C44A C45A F14A -55(2) . . . . ?
F10A C44A C45A F13A -169.2(19) . . . . ?
F10A C44A C45A F12A 44(2) . . . . ?
C42A C47A C48A C53A -131(2) . . . . ?
C42A C47A C48A C49A 124(2) . . . . ?
C42A C43A C44A F10A -50(2) . . . . ?
C42A C43A C44A F11A 57(2) . . . . ?
C42A C43A C44A C45A 166.6(16) . . . . ?
C14A C13A C12A C15A -174.5(8) . . . . ?
C14A C13A C12A C11A -0.9(14) . . . . ?
C14A C9A C8A C7A 12.8(17) . . . . ?
C14A C9A C10A C11A -1.8(17) . . . . ?
C33A C34A C35A C36A 67.9(9) . . . . ?
C33A C34A C38A C37A -54.0(9) . . . . ?
C33A C34A C38A C39A -170.4(9) . . . . ?
C33A C34A C38A C40A 65.1(10) . . . . ?
C12A C13A C14A C9A 0.6(15) . . . . ?
C12A C15A N4A N2A -164.3(7) . . . . ?
C12A C11A C10A C9A 1.5(19) . . . . ?
C3A C2A C1A C6A -1.1(18) . . . . ?
N3 C23 C22 N2 44.9(12) . . . . ?
N3 C23 C24 C25 5.6(17) . . . . ?
N3 C27 C26 C25 3.6(16) . . . . ?
C16 N2 C22 C23 -171.3(8) . . . . ?
C32A C37A C38A C34A 53.3(9) . . . . ?
C32A C37A C38A C39A 169.4(9) . . . . ?
C32A C37A C38A C40A -65.6(10) . . . . ?
C32A C37A C36A C35A -70.8(9) . . . . ?
C37 C36 C38 C41 65.4(11) . . . . ?
C37 C36 C38 C33 -52.3(9) . . . . ?
C37 C36 C38 C40 -171.8(10) . . . . ?
C37 C36 C35 C34 67.4(11) . . . . ?
C5A C6A C1A C2A 1.9(18) . . . . ?
C23 N3 C27 C26 -0.4(14) . . . . ?
C19A C20A C21A N2A 141.0(10) . . . . ?
C16A N1A C20A C21A -174.9(8) . . . . ?
C16A N1A C20A C19A 1.7(15) . . . . ?
C16A C17A C18A C19A 2.4(18) . . . . ?
F7A C31A C30A F3A -48.4(12) . . . . ?
F7A C31A C30A F4A 67.4(12) . . . . ?
F7A C31A C30A C29A -169.3(9) . . . . ?
C35A C34A C33A C28A 101.9(13) . . . . ?
C35A C34A C33A C32A -72.1(10) . . . . ?
C35A C34A C38A C37A 55.1(9) . . . . ?
C35A C34A C38A C39A -61.3(11) . . . . ?
C35A C34A C38A C40A 174.1(9) . . . . ?
C41A C37A C32A O3A 17.7(16) . . . . ?
C41A C37A C32A C33A -162.9(10) . . . . ?
C41A C37A C38A C34A 177.9(9) . . . . ?
C41A C37A C38A C39A -66.0(13) . . . . ?
C41A C37A C38A C40A 59.0(12) . . . . ?
C41A C37A C36A C35A 163.8(9) . . . . ?
C22 N2 C16 C17 158.8(8) . . . . ?
C22 C23 C24 C25 -171.6(10) . . . . ?
F11A C44A C45A F14A -174.7(15) . . . . ?
F11A C44A C45A F13A 71(2) . . . . ?
F11A C44A C45A F12A -75.7(16) . . . . ?
C22A N2A N4A C15A -130.5(9) . . . . ?
C22A N2A C21A C20A 171.1(9) . . . . ?
C22A C23A N3A Sm2 -8.0(13) . . . . ?
C22A C23A N3A C27A 170.9(9) . . . . ?
C22A C23A C24A C25A -172.6(10) . . . . ?
C18A C17A C16A N1A -3.8(17) . . . . ?
C2 C1 C6 C5 0.2(19) . . . . ?
C54 C52 C48 C49 66.3(15) . . . . ?
C54 C52 C48 C55 -60.3(17) . . . . ?
C54 C52 C48 C47 172.1(12) . . . . ?
O6A C56A C57A F17A 116.7(17) . . . . ?
O6A C56A C57A F15A -108.7(18) . . . . ?
O6A C56A C57A F16A 6.3(16) . . . . ?
O6A C56A C57A F30 -41(2) . . . . ?
O6A C56A C57A F49 90(2) . . . . ?
O6A C56A C57A F25 -162.4(16) . . . . ?
C53 C52 C48 C49 -170.9(11) . . . . ?
C53 C52 C48 C55 62.5(14) . . . . ?
C53 C52 C48 C47 -65.1(13) . . . . ?
C36 C37 C28 O2 -177.5(11) . . . . ?
C36 C37 C28 C29 1.5(19) . . . . ?
C36 C37 C32 O3 -178.9(11) . . . . ?
C36 C37 C32 C33 1.0(12) . . . . ?
C30A C29A C28A O2A -89.3(10) . . . . ?
C30A C29A C28A C33A 88.5(12) . . . . ?
C51 C52 C48 C49 -52.7(11) . . . . ?
C51 C52 C48 C55 -179.3(11) . . . . ?
C51 C52 C48 C47 53.1(10) . . . . ?
C51 C46 C47 O5 -178.9(11) . . . . ?
C51 C46 C47 C48 2.1(13) . . . . ?
C51 C46 C73A O4 -162.2(17) . . . . ?
C51 C46 C73A C91A 2(4) . . . . ?
C24 C23 C22 N2 -137.8(11) . . . . ?
C24 C25 C26 C27 -2.1(18) . . . . ?
C2A C3A C4A C7A 174.9(10) . . . . ?
C2A C3A C4A C5A -0.9(16) . . . . ?
C27 N3 C23 C22 173.3(8) . . . . ?
C27 N3 C23 C24 -4.1(14) . . . . ?
C39 C33 C32 O3 16.1(16) . . . . ?
C39 C33 C32 C37 -163.9(10) . . . . ?
C39 C33 C38 C41 61.8(12) . . . . ?
C39 C33 C38 C36 179.0(9) . . . . ?
C39 C33 C38 C40 -63.9(15) . . . . ?
C29 C30 C31 F7 170.2(11) . . . . ?
C29 C30 C31 F5 -73.5(16) . . . . ?
C29 C30 C31 F6 37.3(18) . . . . ?
C33 C34 C35 C36 3.2(11) . . . . ?
C52 C51 C46 C42 -159.5(15) . . . . ?
C52 C51 C46 C47 33.5(12) . . . . ?
C52 C51 C46 C73A -131(2) . . . . ?
C52 C51 C50 C49 -39.6(14) . . . . ?
C52 C48 C47 O5 145.3(11) . . . . ?
C52 C48 C47 C46 -35.7(12) . . . . ?
C19 C20 C21 N1 -2.9(16) . . . . ?
C19 C18 C17 N1 -3.2(15) . . . . ?
C19 C18 C17 C16 172.5(9) . . . . ?
C38A C34A C33A C28A -150.7(12) . . . . ?
C38A C34A C33A C32A 35.2(10) . . . . ?
C38A C34A C35A C36A -37.1(10) . . . . ?
C38A C37A C32A O3A 145.8(10) . . . . ?
C38A C37A C32A C33A -34.9(11) . . . . ?
C38A C37A C36A C35A 31.9(9) . . . . ?
C43A C44A C45A F14A 81(2) . . . . ?
C43A C44A C45A F13A -33(3) . . . . ?
C43A C44A C45A F12A -179.6(18) . . . . ?
C8A C7A C4A C3A 8.6(17) . . . . ?
C8A C7A C4A C5A -175.6(10) . . . . ?
C8A C9A C14A C13A 175.0(10) . . . . ?
C8A C9A C10A C11A -176.4(11) . . . . ?
C49 C48 C47 O5 -110.7(13) . . . . ?
C49 C48 C47 C46 68.3(12) . . . . ?
C55 C48 C47 O5 14.9(17) . . . . ?
C55 C48 C47 C46 -166.1(12) . . . . ?
C7 C4 C3 C2 -176.0(11) . . . . ?
C7 C4 C5 C6 177.1(11) . . . . ?
C7 C8 C9 C10 178.6(10) . . . . ?
C7 C8 C9 C14 -1.3(17) . . . . ?
C6A C5A C4A C7A -174.3(10) . . . . ?
C6A C5A C4A C3A 1.7(16) . . . . ?
C9 C10 C11 C12 0.5(15) . . . . ?
C9 C8 C7 C4 173.5(9) . . . . ?
C9 C14 C13 C12 -3.0(15) . . . . ?
C42 C46 C47 O5 13(2) . . . . ?
C42 C46 C47 C48 -166.4(13) . . . . ?
C42 C43 C44 F11 -57.0(19) . . . . ?
C42 C43 C44 F10 57.5(17) . . . . ?
C42 C43 C44 C45 177.3(12) . . . . ?
C3 C4 C7 C8 -12.2(17) . . . . ?
C3 C4 C5 C6 2.1(18) . . . . ?
C5 C4 C7 C8 173.1(11) . . . . ?
C5 C4 C3 C2 -1.3(18) . . . . ?
C28 C37 C36 C38 -146.0(12) . . . . ?
C28 C37 C36 C35 107.5(14) . . . . ?
C28 C37 C32 O3 0.9(18) . . . . ?
C28 C37 C32 C33 -179.2(10) . . . . ?
C28 C29 C30 F3 41.3(14) . . . . ?
C28 C29 C30 F4 -75.5(11) . . . . ?
C28 C29 C30 C31 169.7(11) . . . . ?
C28 C29 C30 F30A 79(2) . . . . ?
C28 C29 C30 F36A -10(2) . . . . ?
C46 C51 C52 C54 -171.0(10) . . . . ?
C46 C51 C52 C53 63.4(12) . . . . ?
C46 C51 C52 C48 -53.1(10) . . . . ?
C46 C51 C50 C49 68.1(15) . . . . ?
C46 C42 C43 F8 -158.1(16) . . . . ?
C46 C42 C43 F9 -42(2) . . . . ?
C46 C42 C43 C44 77.4(19) . . . . ?
C46 C73A C91A F21 51(3) . . . . ?
C46 C73A C91A F43 168(2) . . . . ?
C46 C73A C91A C116 -75(3) . . . . ?
C6 C1 C2 C3 0.6(19) . . . . ?
C48 C49 C50 C51 4.3(16) . . . . ?
C32 C37 C36 C38 33.8(11) . . . . ?
C32 C37 C36 C35 -72.7(10) . . . . ?
C32 C37 C28 O2 2.8(17) . . . . ?
C32 C37 C28 C29 -178.2(10) . . . . ?
C32 C33 C38 C41 -64.3(11) . . . . ?
C32 C33 C38 C36 53.0(9) . . . . ?
C32 C33 C38 C40 170.1(10) . . . . ?
C30 C29 C28 O2 89.3(11) . . . . ?
C30 C29 C28 C37 -89.8(12) . . . . ?
C15 N4 N2 Sm 10.3(9) . . . . ?
C15 N4 N2 C16 133.3(8) . . . . ?
C15 N4 N2 C22 -108.1(9) . . . . ?
C15 C12 C11 C10 -171.3(9) . . . . ?
C15 C12 C13 C14 173.0(9) . . . . ?
C36A C37A C32A O3A -109.1(11) . . . . ?
C36A C37A C32A C33A 70.3(10) . . . . ?
C36A C37A C38A C34A -52.0(8) . . . . ?
C36A C37A C38A C39A 64.1(10) . . . . ?
C36A C37A C38A C40A -170.9(8) . . . . ?
C47 C46 C73A O4 36(3) . . . . ?
C47 C46 C73A C91A -159.9(19) . . . . ?
C17 N1 C21 C20 2.2(14) . . . . ?
C17 C18 C19 C20 2.5(16) . . . . ?
C4A C7A C8A C9A -175.4(10) . . . . ?
C4A C3A C2A C1A 0.6(18) . . . . ?
C4A C5A C6A C1A -2.2(17) . . . . ?
C55A C53A C51A C46A -66.3(15) . . . . ?
C55A C53A C51A C52A 60(2) . . . . ?
C55A C53A C51A C50A -172.3(13) . . . . ?
C55A C53A C48A C47A 65.4(18) . . . . ?
C55A C53A C48A C49A 174.5(14) . . . . ?
C53A C51A C50A C49A 33.2(15) . . . . ?
C53A C48A C49A C50A -36.4(14) . . . . ?
C26 C25 C24 C23 -2.4(18) . . . . ?
C43 C42 C46 C51 11(3) . . . . ?
C43 C42 C46 C47 176.3(12) . . . . ?
C43 C44 C45 F12 -62(2) . . . . ?
C43 C44 C45 F14 67.7(19) . . . . ?
C43 C44 C45 F13 -178.0(14) . . . . ?
C10A C9A C14A C13A 0.8(15) . . . . ?
C10A C9A C8A C7A -173.1(11) . . . . ?
C51A C46A C47A C42A 167.8(16) . . . . ?
C51A C46A C47A C48A -1.5(18) . . . . ?
C51A C53A C48A C47A -53.3(18) . . . . ?
C51A C53A C48A C49A 55.8(14) . . . . ?
C51A C50A C49A C48A 1.6(15) . . . . ?
C52A C51A C50A C49A 163.8(15) . . . . ?
C50 C51 C52 C54 -60.1(14) . . . . ?
C50 C51 C52 C53 174.2(11) . . . . ?
C50 C51 C52 C48 57.7(11) . . . . ?
C50 C51 C46 C42 92.1(19) . . . . ?
C50 C51 C46 C47 -74.9(15) . . . . ?
C50 C51 C46 C73A 121(2) . . . . ?
C50 C49 C48 C52 30.9(13) . . . . ?
C50 C49 C48 C55 161.4(12) . . . . ?
C50 C49 C48 C47 -71.9(13) . . . . ?
C38 C36 C35 C34 -38.1(11) . . . . ?
C38 C33 C32 O3 144.7(11) . . . . ?
C38 C33 C32 C37 -35.3(11) . . . . ?
C57A C56A O6A Sm2 110.7(18) . . . . ?
C48A C47A C42A O4A -179.1(18) . . . . ?
C48A C47A C42A C43A -16(3) . . . . ?
C48A C53A C51A C46A 51.9(15) . . . . ?
C48A C53A C51A C52A 178.6(17) . . . . ?
C48A C53A C51A C50A -54.1(15) . . . . ?
C54A C53A C51A C46A 171.3(15) . . . . ?
C54A C53A C51A C52A -62(2) . . . . ?
C54A C53A C51A C50A 65.3(17) . . . . ?
C54A C53A C48A C47A -172.4(18) . . . . ?
C54A C53A C48A C49A -63(2) . . . . ?
C35 C34 C33 C39 162.0(9) . . . . ?
C35 C34 C33 C32 -71.9(11) . . . . ?
C35 C34 C33 C38 32.3(11) . . . . ?
C35 C36 C38 C41 174.2(9) . . . . ?
C35 C36 C38 C33 56.5(9) . . . . ?
C35 C36 C38 C40 -63.0(12) . . . . ?
C13 C12 C11 C10 1.5(14) . . . . ?
C13 C12 C15 O1 -3.8(13) . . . . ?
C13 C12 C15 N4 178.2(8) . . . . ?
C13 C14 C9 C10 4.8(15) . . . . ?
C13 C14 C9 C8 -175.2(9) . . . . ?
C60 C89A C93A C61 64(3) . . . . ?
C60 C89A C93A C65 -169(2) . . . . ?
C60 C89A C93A C59 -64(3) . . . . ?
C60 C89A C58 C115 171(2) . . . . ?
C60 C89A C58 C64 65(3) . . . . ?
C89A C93A C65 C115 34(3) . . . . ?
C89A C93A C59 O5A 156(3) . . . . ?
C89A C93A C59 C64 -32(3) . . . . ?
C89A C58 C115 C65 -34(3) . . . . ?
C89A C58 C64 C59 34(3) . . . . ?
C89A C58 C64 C66 -169(4) . . . . ?
C93A C89A C58 C115 55(2) . . . . ?
C93A C89A C58 C64 -50(3) . . . . ?
C93A C65 C115 C58 0(3) . . . . ?
C93A C59 C64 C58 -1(4) . . . . ?
C93A C59 C64 C66 -160(3) . . . . ?
C61 C93A C65 C115 162(3) . . . . ?
C61 C93A C59 O5A 26(5) . . . . ?
C61 C93A C59 C64 -162(3) . . . . ?
C65 C93A C59 O5A -102(3) . . . . ?
C65 C93A C59 C64 71(3) . . . . ?
C58 C89A C93A C61 180(3) . . . . ?
C58 C89A C93A C65 -54(2) . . . . ?
C58 C89A C93A C59 51(2) . . . . ?
C58 C64 C66 O4A 164(3) . . . . ?
C58 C64 C66 C63 3(6) . . . . ?
C67 C89A C93A C61 -61(4) . . . . ?
C67 C89A C93A C65 66(3) . . . . ?
C67 C89A C93A C59 171(2) . . . . ?
C67 C89A C58 C115 -67(3) . . . . ?
C67 C89A C58 C64 -173(3) . . . . ?
C115 C58 C64 C59 -71(3) . . . . ?
C115 C58 C64 C66 86(4) . . . . ?
C59 C93A C65 C115 -70(3) . . . . ?
C59 C64 C66 O4A -41(5) . . . . ?
C59 C64 C66 C63 157(3) . . . . ?
C64 C58 C115 C65 68(2) . . . . ?
C64 C66 C63 F32 -20(5) . . . . ?
C64 C66 C63 F35 -143(4) . . . . ?
C64 C66 C63 C62 91(4) . . . . ?
F32 C63 C62 F40 87(2) . . . . ?
F32 C63 C62 F19 -177(2) . . . . ?
F32 C63 C62 C83 -45(2) . . . . ?
F35 C63 C62 F40 178(2) . . . . ?
F35 C63 C62 F19 -87(2) . . . . ?
F35 C63 C62 C83 45(2) . . . . ?
F40 C62 C83 F37 -16(3) . . . . ?
F40 C62 C83 F39 -125(5) . . . . ?
F40 C62 C83 F27 84(3) . . . . ?
C66 C63 C62 F40 -45(3) . . . . ?
C66 C63 C62 F19 50(3) . . . . ?
C66 C63 C62 C83 -178(2) . . . . ?
F19 C62 C83 F37 -156(3) . . . . ?
F19 C62 C83 F39 95(6) . . . . ?
F19 C62 C83 F27 -56(3) . . . . ?
C63 C62 C83 F37 96(3) . . . . ?
C63 C62 C83 F39 -13(6) . . . . ?
C63 C62 C83 F27 -164(3) . . . . ?
F41 C116 C68 F29 -53(3) . . . . ?
F41 C116 C68 F23 -176(3) . . . . ?
F41 C116 C68 F47 59(3) . . . . ?
F21 C91A C116 F41 -172(2) . . . . ?
F21 C91A C116 C68 63(3) . . . . ?
F21 C91A C116 F45 -58(3) . . . . ?
F43 C91A C116 F41 74(2) . . . . ?
F43 C91A C116 C68 -51(2) . . . . ?
F43 C91A C116 F45 -171.8(19) . . . . ?
C73A C46 C47 O5 -12(2) . . . . ?
C73A C46 C47 C48 168.7(17) . . . . ?
C73A C91A C116 F41 -46(3) . . . . ?
C73A C91A C116 C68 -170.9(18) . . . . ?
C73A C91A C116 F45 68(2) . . . . ?
C91A C116 C68 F29 70(3) . . . . ?
C91A C116 C68 F23 -52(3) . . . . ?
C91A C116 C68 F47 -177(2) . . . . ?
F45 C116 C68 F29 -167(2) . . . . ?
F45 C116 C68 F23 70(3) . . . . ?
F45 C116 C68 F47 -55(3) . . . . ?
F30A C30 C31 F7 -95(2) . . . . ?
F30A C30 C31 F5 22(2) . . . . ?
F30A C30 C31 F6 132(2) . . . . ?
F36A C30 C31 F7 -11(3) . . . . ?
F36A C30 C31 F5 106(3) . . . . ?
F36A C30 C31 F6 -144(3) . . . . ?
